data_7213909
loop_
_publ_author_name
'Han, Song-De'
'Chen, Yong-Qiang'
'Zhao, Jiong-Peng'
'Liu, Sui-Jun'
'Miao, Xiao-Hong'
'Hu, Tong-Liang'
'Bu, Xian-He'

_publ_section_title
;
 Solvent-induced structural diversities from discrete cup-shaped Co8
 clusters to Co8 cluster-based chains accompanied by in situ ligand
 conversion
;
_journal_issue 5
_journal_name_full CrystEngComm
_journal_page_first 753
_journal_paper_doi 10.1039/c3ce42007h
_journal_volume 16
_journal_year 2014
_chemical_formula_moiety 'C140 H171 Cl8 Co16 N48 O41.5'
_chemical_formula_sum 'C140 H171 Cl8 Co16 N48 O41.5'
_chemical_formula_weight 4416.71
_chemical_name_systematic
; 
 ? 
;
_space_group_IT_number 33
_symmetry_cell_setting orthorhombic
_symmetry_space_group_name_Hall 'P 2c -2n'
_symmetry_space_group_name_H-M 'P n a 21'
_atom_sites_solution_hydrogens geom
_atom_sites_solution_primary direct
_atom_sites_solution_secondary difmap
_audit_creation_method SHELXL-97
_cell_angle_alpha 90.00
_cell_angle_beta 90.00
_cell_angle_gamma 90.00
_cell_formula_units_Z 4
_cell_length_a 34.484(10)
_cell_length_b 20.624(6)
_cell_length_c 23.922(7)
_cell_measurement_temperature 113
_cell_volume 17013(9)
_computing_structure_refinement 'SHELXL-97 (Sheldrick, 1997)'
_computing_structure_solution 'SHELXS-97 (Sheldrick, 1990)'
_diffrn_ambient_temperature 113
_diffrn_detector CCD
_diffrn_measured_fraction_theta_full 0.999
_diffrn_measured_fraction_theta_max 0.999
_diffrn_measurement_device
;
AFC10: Fixed Chi 2 circle
;
_diffrn_measurement_device_type
;
Rigaku Saturn724+ (2x2 bin mode)
;
_diffrn_measurement_specimen_support Fiber
_diffrn_radiation_monochromator Multilayer
_diffrn_radiation_type 'Mo K\a'
_diffrn_radiation_wavelength 0.71075
_diffrn_reflns_av_R_equivalents 0.1069
_diffrn_reflns_av_sigmaI/netI 0.1059
_diffrn_reflns_limit_h_max 41
_diffrn_reflns_limit_h_min -19
_diffrn_reflns_limit_k_max 24
_diffrn_reflns_limit_k_min -24
_diffrn_reflns_limit_l_max 28
_diffrn_reflns_limit_l_min -28
_diffrn_reflns_number 98194
_diffrn_reflns_theta_full 25.10
_diffrn_reflns_theta_max 25.10
_diffrn_reflns_theta_min 1.54
_diffrn_source 'Rotating Anode'
_diffrn_source_current 24.0
_diffrn_source_power 1.2
_diffrn_source_voltage 50.0
_exptl_absorpt_coefficient_mu 1.730
_exptl_absorpt_correction_T_max 0.843
_exptl_absorpt_correction_T_min 0.782
_exptl_absorpt_correction_type multi-scan
_exptl_crystal_colour brown
_exptl_crystal_density_diffrn 1.724
_exptl_crystal_density_method 'not measured'
_exptl_crystal_description block
_exptl_crystal_F_000 7456
_exptl_crystal_size_max 0.15
_exptl_crystal_size_mid 0.12
_exptl_crystal_size_min 0.10
_platon_squeeze_details
; 
The PLATON SQUEEZE procedure was used to treat regions of diffuse solvent 
which could not be modeled properly in terms of atomic sites. Their contribution 
to the diffraction pattern was removed and modified F^2^ was written to a new HKL file. 
The number of located electrons, 1537 in six voids per unit cell, is included 
in the formula, formula weight, calculated density, and F(000). There are 
four formula units in one unit cell. On base of charge balance considerations, 
volume/count_electrons analysis, TG analyses and elemental analyses, this residual 
electron density was assigned to four molecules of n-butanol, and twenty-one and 
half molecules of water. So SQUEEZE removed these disordered units per unit cell. 
The tentative formula for compound 3 is presented as in the text.
See refs. (a) O. V. Dolomanov, D. B. Cordes, N. R. Champness, A. J. Blake,
L. R. Hanton, G. B. Jameson, M. Schroder and C. Wilson. Chem. Commun.
2004, 642; (b) Y. Du, A. L. Thompson and D. O. Hare. Chem. Commun. 2008, 5987;
(c) Y. F. Bi, X. T. Wang, W. P. Liao, X. F. Wang, X. W. Wang, H. J. Zhang,
and S. Gao, J. Am. Chem. Soc. 2009, 131, 11650.
;
_refine_diff_density_max 1.048
_refine_diff_density_min -0.924
_refine_diff_density_rms 0.121
_refine_ls_abs_structure_details 'Flack H D (1983), Acta Cryst. A39, 876-881'
_refine_ls_abs_structure_Flack 0.589(14)
_refine_ls_extinction_method none
_refine_ls_goodness_of_fit_ref 1.012
_refine_ls_hydrogen_treatment constr
_refine_ls_matrix_type full
_refine_ls_number_parameters 1911
_refine_ls_number_reflns 30209
_refine_ls_number_restraints 1
_refine_ls_restrained_S_all 1.012
_refine_ls_R_factor_all 0.0905
_refine_ls_R_factor_gt 0.0758
_refine_ls_shift/su_max 0.001
_refine_ls_shift/su_mean 0.000
_refine_ls_structure_factor_coef Fsqd
_refine_ls_weighting_details 'calc w=1/[\s^2^(Fo^2^)+(0.0967P)^2^+0.0000P] where P=(Fo^2^+2Fc^2^)/3'
_refine_ls_weighting_scheme calc
_refine_ls_wR_factor_gt 0.1840
_refine_ls_wR_factor_ref 0.1961
_reflns_number_gt 23715
_reflns_number_total 30209
_reflns_threshold_expression >2sigma(I)
_cod_data_source_file c3ce42007h.txt
_cod_data_source_block added_by_encifer
_cod_depositor_comments
;
The following automatic conversions were performed:

'_symmetry_cell_setting' value 'Orthorhombic' changed to
'orthorhombic' according to
/usr/data/users/saulius/automatic-downloads/current/RSC/lib/dictionaries/cif_core.dic
dictionary named 'cif_core.dic' version 2.4.2 from 2011-04-26.

Automatic conversion script
Id: cif_fix_values 2281 2013-09-26 08:29:07Z andrius 
;
_cod_database_code 7213909

loop_
_symmetry_equiv_pos_as_xyz
'x, y, z'
'-x, -y, z+1/2'
'-x+1/2, y+1/2, z+1/2'
'x+1/2, -y+1/2, z'

loop_
_atom_site_label
_atom_site_type_symbol
_atom_site_fract_x
_atom_site_fract_y
_atom_site_fract_z
_atom_site_U_iso_or_equiv
_atom_site_adp_type
_atom_site_occupancy
_atom_site_symmetry_multiplicity
_atom_site_calc_flag
_atom_site_refinement_flags
Co13 Co 0.35598(3) -0.35285(6) 0.56580(6) 0.0493(3) Uani 1 1 d .
N40 N 0.3722(2) -0.3802(3) 0.6505(3) 0.0418(17) Uani 1 1 d .
N42 N 0.4123(2) -0.3650(3) 0.7226(4) 0.054(2) Uani 1 1 d .
N41 N 0.4076(2) -0.3636(3) 0.6666(4) 0.050(2) Uani 1 1 d .
Co1 Co 0.31625(3) 0.45177(6) 0.57751(6) 0.0462(3) Uani 1 1 d .
Co2 Co 0.22170(3) 0.42279(6) 0.77949(6) 0.0460(3) Uani 1 1 d .
Co3 Co 0.39286(3) 0.39911(6) 0.79125(6) 0.0461(3) Uani 1 1 d .
Co4 Co 0.30829(3) 0.38817(5) 0.71035(6) 0.0423(3) Uani 1 1 d .
Co5 Co 0.30428(4) 0.17853(6) 0.53565(6) 0.0560(3) Uani 1 1 d .
Co6 Co 0.37826(3) 0.12697(6) 0.75269(6) 0.0442(3) Uani 1 1 d .
Co7 Co 0.20933(4) 0.14752(6) 0.73950(7) 0.0559(4) Uani 1 1 d .
Co8 Co 0.29905(3) 0.18627(5) 0.68084(6) 0.0427(3) Uani 1 1 d .
Co9 Co 0.37155(3) -0.09216(6) 0.49575(6) 0.0467(3) Uani 1 1 d .
Co10 Co 0.53811(3) -0.07855(6) 0.54574(6) 0.0496(3) Uani 1 1 d .
Co11 Co 0.42212(3) -0.06058(6) 0.72714(6) 0.0478(3) Uani 1 1 d .
Co12 Co 0.44473(3) -0.11454(6) 0.59434(6) 0.0450(3) Uani 1 1 d .
Co14 Co 0.52661(3) -0.36021(6) 0.53408(6) 0.0463(3) Uani 1 1 d .
Co15 Co 0.46156(4) -0.32482(6) 0.76069(6) 0.0476(3) Uani 1 1 d .
Co16 Co 0.44684(3) -0.31354(6) 0.61647(6) 0.0443(3) Uani 1 1 d .
Cl1 Cl 0.31948(7) 0.55142(10) 0.53048(11) 0.0505(5) Uani 1 1 d .
Cl2 Cl 0.18151(8) 0.49704(13) 0.82232(13) 0.0655(7) Uani 1 1 d .
Cl3 Cl 0.43867(7) 0.46322(11) 0.83338(12) 0.0587(6) Uani 1 1 d .
Cl4 Cl 0.16460(8) 0.06898(13) 0.76027(15) 0.0768(9) Uani 1 1 d .
Cl5 Cl 0.30567(11) 0.11189(15) 0.45905(16) 0.0861(10) Uani 1 1 d .
Cl6 Cl 0.41082(6) 0.03138(10) 0.78303(10) 0.0493(5) Uani 1 1 d .
Cl7 Cl 0.58537(7) -0.00622(12) 0.52237(13) 0.0617(7) Uani 1 1 d .
Cl8 Cl 0.56048(7) -0.44678(12) 0.49992(12) 0.0604(6) Uani 1 1 d .
O1 O 0.30885(17) 0.3555(3) 0.6291(3) 0.0469(15) Uani 1 1 d .
O1W O 0.4625(2) -0.3925(3) 0.8251(3) 0.0554(17) Uani 1 1 d .
O2 O 0.30621(16) 0.2484(3) 0.6125(3) 0.0478(15) Uani 1 1 d .
O2W O 0.5139(2) -0.2807(4) 0.7958(4) 0.072(2) Uani 1 1 d .
O3 O 0.35075(17) 0.3290(3) 0.7427(3) 0.0502(16) Uani 1 1 d .
O3W O 0.33630(15) -0.0225(3) 0.4519(3) 0.0457(15) Uani 1 1 d .
O4 O 0.34527(16) 0.2194(2) 0.7281(3) 0.0477(16) Uani 1 1 d .
O5 O 0.25822(16) 0.3411(3) 0.7378(3) 0.0495(16) Uani 1 1 d .
O6 O 0.25437(18) 0.2321(3) 0.7215(3) 0.0582(18) Uani 1 1 d .
O7 O 0.49713(16) -0.1605(3) 0.5770(3) 0.0473(15) Uani 1 1 d .
O8 O 0.48704(17) -0.2681(3) 0.5682(2) 0.0428(13) Uani 1 1 d .
O9 O 0.43345(17) -0.1517(3) 0.6725(3) 0.0507(16) Uani 1 1 d .
O10 O 0.45487(18) -0.2535(3) 0.6883(3) 0.0474(15) Uani 1 1 d .
O11 O 0.40726(18) -0.1693(3) 0.5472(3) 0.0552(17) Uani 1 1 d .
O12 O 0.39524(16) -0.2681(3) 0.5853(3) 0.0428(14) Uani 1 1 d .
O13 O 0.30866(19) -0.3108(3) 0.6121(3) 0.0617(18) Uani 1 1 d .
N1 N 0.2680(2) 0.4728(3) 0.6247(3) 0.0462(18) Uani 1 1 d .
N2 N 0.26545(19) 0.4501(4) 0.6756(3) 0.0433(17) Uani 1 1 d .
N3 N 0.2330(2) 0.4649(4) 0.7021(4) 0.054(2) Uani 1 1 d .
N4 N 0.27537(18) 0.4382(3) 0.8210(3) 0.0399(17) Uani 1 1 d .
N5 N 0.3071(2) 0.4204(4) 0.7920(3) 0.0455(18) Uani 1 1 d .
N6 N 0.33889(19) 0.4251(4) 0.8237(3) 0.0433(17) Uani 1 1 d .
N7 N 0.3916(2) 0.4384(4) 0.7123(3) 0.0455(18) Uani 1 1 d .
N8 N 0.3585(2) 0.4390(3) 0.6828(4) 0.0450(18) Uani 1 1 d .
N9 N 0.3631(2) 0.4548(4) 0.6289(4) 0.0505(19) Uani 1 1 d .
N10 N 0.3155(2) 0.3791(4) 0.5184(3) 0.0430(17) Uani 1 1 d .
N11 N 0.3103(2) 0.2701(4) 0.4993(4) 0.058(2) Uani 1 1 d .
N12 N 0.41367(19) 0.3076(3) 0.8075(3) 0.0404(17) Uani 1 1 d .
N13 N 0.40776(19) 0.1980(3) 0.7942(3) 0.0424(17) Uani 1 1 d .
N14 N 0.18767(19) 0.3414(4) 0.7829(3) 0.0452(17) Uani 1 1 d .
N15 N 0.1852(2) 0.2298(4) 0.7723(3) 0.0445(17) Uani 1 1 d .
N16 N 0.37718(18) 0.1208(3) 0.6672(3) 0.0361(15) Uani 1 1 d .
N17 N 0.3439(2) 0.1358(3) 0.6395(3) 0.0447(18) Uani 1 1 d .
N18 N 0.3476(2) 0.1370(4) 0.5847(3) 0.0470(18) Uani 1 1 d .
N19 N 0.3231(2) 0.1035(4) 0.7802(4) 0.053(2) Uani 1 1 d .
N20 N 0.2934(2) 0.1260(4) 0.7507(4) 0.051(2) Uani 1 1 d .
N21 N 0.2602(2) 0.1093(4) 0.7740(4) 0.055(2) Uani 1 1 d .
N22 N 0.2542(2) 0.1521(4) 0.5756(4) 0.0526(19) Uani 1 1 d .
N23 N 0.2527(2) 0.1500(3) 0.6320(4) 0.054(2) Uani 1 1 d .
N24 N 0.2174(2) 0.1370(3) 0.6541(4) 0.050(2) Uani 1 1 d .
N25 N 0.4893(2) -0.0532(3) 0.4997(3) 0.0460(18) Uani 1 1 d .
N26 N 0.4551(2) -0.0741(4) 0.5158(4) 0.053(2) Uani 1 1 d .
N27 N 0.4262(2) -0.0559(3) 0.4784(3) 0.0443(17) Uani 1 1 d .
N28 N 0.3627(2) -0.0575(4) 0.5761(3) 0.0450(17) Uani 1 1 d .
N29 N 0.3928(2) -0.0612(4) 0.6123(4) 0.052(2) Uani 1 1 d .
N30 N 0.3811(2) -0.0502(3) 0.6646(3) 0.0443(17) Uani 1 1 d .
N31 N 0.4756(2) -0.0333(3) 0.6910(4) 0.049(2) Uani 1 1 d .
N32 N 0.4830(2) -0.0572(3) 0.6414(4) 0.0462(18) Uani 1 1 d .
N33 N 0.5190(2) -0.0408(4) 0.6246(4) 0.055(2) Uani 1 1 d .
N34 N 0.56259(19) -0.1661(4) 0.5195(4) 0.0479(19) Uani 1 1 d .
N35 N 0.5579(2) -0.2764(4) 0.5153(3) 0.0439(17) Uani 1 1 d .
N36 N 0.4212(2) -0.1347(3) 0.7845(3) 0.0465(18) Uani 1 1 d .
N37 N 0.4321(2) -0.2438(3) 0.7982(4) 0.051(2) Uani 1 1 d .
N38 N 0.3425(2) -0.1777(3) 0.4838(3) 0.0468(18) Uani 1 1 d .
N39 N 0.3394(2) -0.2864(3) 0.5012(4) 0.0471(18) Uani 1 1 d .
N43 N 0.4064(2) -0.3795(3) 0.5210(3) 0.0461(18) Uani 1 1 d .
N44 N 0.4409(2) -0.3678(4) 0.5445(4) 0.051(2) Uani 1 1 d .
N45 N 0.4701(2) -0.3837(3) 0.5091(4) 0.0500(19) Uani 1 1 d .
N46 N 0.5257(2) -0.3756(4) 0.6182(3) 0.0421(17) Uani 1 1 d .
N47 N 0.4949(2) -0.3604(3) 0.6499(3) 0.0451(18) Uani 1 1 d .
N48 N 0.5004(2) -0.3698(4) 0.7044(4) 0.055(2) Uani 1 1 d .
C1 C 0.2336(2) 0.5066(4) 0.6147(4) 0.045(2) Uani 1 1 d .
C2 C 0.2193(3) 0.5403(6) 0.5670(6) 0.072(3) Uani 1 1 d .
H2 H 0.2335 0.5431 0.5341 0.086 Uiso 1 1 calc R
C3 C 0.1841(3) 0.5677(5) 0.5725(5) 0.057(3) Uani 1 1 d .
H3 H 0.1745 0.5925 0.5431 0.068 Uiso 1 1 calc R
C4 C 0.1612(3) 0.5602(5) 0.6210(6) 0.078(4) Uani 1 1 d .
H4 H 0.1363 0.5774 0.6208 0.093 Uiso 1 1 calc R
C5 C 0.1740(3) 0.5284(6) 0.6690(5) 0.063(3) Uani 1 1 d .
H5 H 0.1591 0.5257 0.7013 0.076 Uiso 1 1 calc R
C6 C 0.2112(2) 0.5009(4) 0.6645(4) 0.046(2) Uani 1 1 d .
C7 C 0.2865(2) 0.4545(4) 0.8728(4) 0.041(2) Uani 1 1 d .
C8 C 0.2656(3) 0.4791(5) 0.9197(4) 0.054(2) Uani 1 1 d .
H8 H 0.2391 0.4866 0.9179 0.065 Uiso 1 1 calc R
C9 C 0.2867(3) 0.4913(5) 0.9680(4) 0.060(3) Uani 1 1 d .
H9 H 0.2745 0.5068 1.0000 0.073 Uiso 1 1 calc R
C10 C 0.3297(3) 0.4788(6) 0.9674(5) 0.066(3) Uani 1 1 d .
H10 H 0.3433 0.4852 1.0005 0.080 Uiso 1 1 calc R
C11 C 0.3491(3) 0.4596(4) 0.9238(4) 0.045(2) Uani 1 1 d .
H11 H 0.3759 0.4553 0.9250 0.054 Uiso 1 1 calc R
C12 C 0.3286(3) 0.4456(5) 0.8755(5) 0.055(3) Uani 1 1 d .
C13 C 0.4201(2) 0.4587(4) 0.6760(4) 0.045(2) Uani 1 1 d .
C14 C 0.4617(3) 0.4622(5) 0.6809(5) 0.061(3) Uani 1 1 d .
H14 H 0.4741 0.4563 0.7151 0.073 Uiso 1 1 calc R
C15 C 0.4820(3) 0.4744(5) 0.6342(6) 0.070(3) Uani 1 1 d .
H15 H 0.5089 0.4777 0.6370 0.084 Uiso 1 1 calc R
C16 C 0.4655(3) 0.4823(4) 0.5835(5) 0.057(3) Uani 1 1 d .
H16 H 0.4816 0.4913 0.5534 0.069 Uiso 1 1 calc R
C17 C 0.4249(3) 0.4775(4) 0.5734(5) 0.054(3) Uani 1 1 d .
H17 H 0.4140 0.4809 0.5379 0.065 Uiso 1 1 calc R
C18 C 0.4023(3) 0.4671(4) 0.6232(4) 0.050(2) Uani 1 1 d .
C19 C 0.3169(3) 0.3693(5) 0.4614(6) 0.072(4) Uani 1 1 d .
C20 C 0.3218(4) 0.4137(6) 0.4157(6) 0.077(3) Uani 1 1 d .
H20 H 0.3257 0.4575 0.4229 0.092 Uiso 1 1 calc R
C21 C 0.3209(6) 0.3919(6) 0.3621(6) 0.106(6) Uani 1 1 d .
H21 H 0.3228 0.4226 0.3337 0.127 Uiso 1 1 calc R
C22 C 0.3170(6) 0.3223(9) 0.3452(10) 0.141(7) Uani 1 1 d .
H22 H 0.3160 0.3080 0.3083 0.169 Uiso 1 1 calc R
C23 C 0.3150(4) 0.2787(7) 0.3951(7) 0.097(5) Uani 1 1 d .
H23 H 0.3152 0.2341 0.3896 0.116 Uiso 1 1 calc R
C24 C 0.3129(3) 0.3022(6) 0.4491(5) 0.064(3) Uani 1 1 d .
C25 C 0.3114(2) 0.3187(4) 0.5378(5) 0.055(3) Uani 1 1 d .
C26 C 0.3082(2) 0.3053(4) 0.5967(4) 0.040(2) Uani 1 1 d .
C27 C 0.4379(2) 0.2085(4) 0.8320(4) 0.042(2) Uani 1 1 d .
C28 C 0.4631(2) 0.1644(4) 0.8614(4) 0.041(2) Uani 1 1 d .
H28 H 0.4610 0.1199 0.8562 0.050 Uiso 1 1 calc R
C29 C 0.4891(2) 0.1884(4) 0.8955(4) 0.044(2) Uani 1 1 d .
H29 H 0.5043 0.1601 0.9164 0.053 Uiso 1 1 calc R
C30 C 0.4948(3) 0.2551(5) 0.9016(5) 0.059(3) Uani 1 1 d .
H30 H 0.5147 0.2703 0.9243 0.071 Uiso 1 1 calc R
C31 C 0.4712(2) 0.2985(5) 0.8743(4) 0.052(2) Uani 1 1 d .
H31 H 0.4745 0.3430 0.8783 0.062 Uiso 1 1 calc R
C32 C 0.4421(2) 0.2732(4) 0.8406(4) 0.047(2) Uani 1 1 d .
C33 C 0.3959(2) 0.2581(4) 0.7823(4) 0.0380(18) Uani 1 1 d .
C34 C 0.3610(2) 0.2700(4) 0.7487(4) 0.042(2) Uani 1 1 d .
C35 C 0.1542(2) 0.3182(4) 0.8117(4) 0.046(2) Uani 1 1 d .
C36 C 0.1263(3) 0.3519(6) 0.8417(5) 0.061(3) Uani 1 1 d .
H36 H 0.1264 0.3969 0.8441 0.073 Uiso 1 1 calc R
C37 C 0.0981(3) 0.3139(6) 0.8681(5) 0.063(3) Uani 1 1 d .
H37 H 0.0790 0.3349 0.8888 0.076 Uiso 1 1 calc R
C38 C 0.0969(3) 0.2450(6) 0.8653(5) 0.063(3) Uani 1 1 d .
H38 H 0.0776 0.2227 0.8844 0.075 Uiso 1 1 calc R
C39 C 0.1247(3) 0.2098(5) 0.8339(5) 0.059(3) Uani 1 1 d .
H39 H 0.1247 0.1648 0.8319 0.071 Uiso 1 1 calc R
C40 C 0.1527(2) 0.2495(5) 0.8053(5) 0.055(3) Uani 1 1 d .
C41 C 0.2035(2) 0.2859(4) 0.7648(4) 0.046(2) Uani 1 1 d .
C42 C 0.2415(2) 0.2871(4) 0.7387(4) 0.044(2) Uani 1 1 d .
C43 C 0.4044(3) 0.1082(4) 0.6231(4) 0.044(2) Uani 1 1 d .
C44 C 0.4443(3) 0.0944(5) 0.6303(5) 0.061(3) Uani 1 1 d .
H44 H 0.4561 0.0870 0.6647 0.074 Uiso 1 1 calc R
C45 C 0.4643(3) 0.0932(4) 0.5776(5) 0.062(3) Uani 1 1 d .
H45 H 0.4909 0.0855 0.5773 0.074 Uiso 1 1 calc R
C46 C 0.4435(3) 0.1042(6) 0.5223(6) 0.078(4) Uani 1 1 d .
H46 H 0.4574 0.1028 0.4890 0.094 Uiso 1 1 calc R
C47 C 0.4061(3) 0.1155(5) 0.5209(5) 0.064(3) Uani 1 1 d .
H47 H 0.3930 0.1209 0.4872 0.077 Uiso 1 1 calc R
C48 C 0.3854(3) 0.1193(4) 0.5750(5) 0.054(2) Uani 1 1 d .
C49 C 0.3092(3) 0.0709(4) 0.8267(5) 0.055(3) Uani 1 1 d .
C50 C 0.3262(3) 0.0408(5) 0.8697(4) 0.054(2) Uani 1 1 d .
H50 H 0.3531 0.0412 0.8732 0.065 Uiso 1 1 calc R
C51 C 0.3039(3) 0.0093(5) 0.9089(6) 0.068(3) Uani 1 1 d .
H51 H 0.3153 -0.0157 0.9368 0.081 Uiso 1 1 calc R
C52 C 0.2624(3) 0.0159(7) 0.9057(6) 0.080(4) Uani 1 1 d .
H52 H 0.2475 -0.0003 0.9350 0.096 Uiso 1 1 calc R
C53 C 0.2443(4) 0.0438(6) 0.8634(5) 0.073(3) Uani 1 1 d .
H53 H 0.2174 0.0439 0.8608 0.088 Uiso 1 1 calc R
C54 C 0.2677(3) 0.0733(5) 0.8224(5) 0.054(2) Uani 1 1 d .
C55 C 0.2145(3) 0.1428(5) 0.5602(6) 0.069(3) Uani 1 1 d .
C56 C 0.1998(4) 0.1478(6) 0.5053(6) 0.083(4) Uani 1 1 d .
H56 H 0.2152 0.1572 0.4745 0.100 Uiso 1 1 calc R
C57 C 0.1592(4) 0.1372(7) 0.5019(8) 0.100(5) Uani 1 1 d .
H57 H 0.1461 0.1416 0.4681 0.120 Uiso 1 1 calc R
C58 C 0.1388(5) 0.1193(8) 0.5524(9) 0.115(6) Uani 1 1 d .
H58 H 0.1126 0.1100 0.5487 0.138 Uiso 1 1 calc R
C59 C 0.1535(3) 0.1147(7) 0.6036(7) 0.085(4) Uani 1 1 d .
H59 H 0.1387 0.1009 0.6339 0.102 Uiso 1 1 calc R
C60 C 0.1935(3) 0.1324(5) 0.6092(5) 0.060(3) Uani 1 1 d .
C61 C 0.4840(2) -0.0198(4) 0.4496(4) 0.043(2) Uani 1 1 d .
C62 C 0.5099(3) 0.0170(4) 0.4148(4) 0.050(2) Uani 1 1 d .
H62 H 0.5364 0.0167 0.4215 0.060 Uiso 1 1 calc R
C63 C 0.4954(3) 0.0512(5) 0.3733(6) 0.068(3) Uani 1 1 d .
H63 H 0.5116 0.0782 0.3528 0.082 Uiso 1 1 calc R
C64 C 0.4540(4) 0.0474(6) 0.3590(5) 0.074(3) Uani 1 1 d .
H64 H 0.4449 0.0701 0.3281 0.089 Uiso 1 1 calc R
C65 C 0.4286(4) 0.0113(6) 0.3898(5) 0.073(3) Uani 1 1 d .
H65 H 0.4023 0.0093 0.3808 0.088 Uiso 1 1 calc R
C66 C 0.4435(3) -0.0218(4) 0.4345(5) 0.057(3) Uani 1 1 d .
C67 C 0.3313(2) -0.0420(4) 0.6064(5) 0.049(2) Uani 1 1 d .
C68 C 0.2916(3) -0.0331(4) 0.5881(6) 0.067(3) Uani 1 1 d .
H68 H 0.2843 -0.0342 0.5507 0.080 Uiso 1 1 calc R
C69 C 0.2646(3) -0.0224(5) 0.6328(5) 0.063(3) Uani 1 1 d .
H69 H 0.2384 -0.0182 0.6241 0.076 Uiso 1 1 calc R
C70 C 0.2752(3) -0.0182(5) 0.6867(5) 0.058(3) Uani 1 1 d .
H70 H 0.2562 -0.0100 0.7135 0.069 Uiso 1 1 calc R
C71 C 0.3135(3) -0.0255(5) 0.7041(5) 0.062(3) Uani 1 1 d .
H71 H 0.3204 -0.0222 0.7416 0.075 Uiso 1 1 calc R
C72 C 0.3418(3) -0.0383(4) 0.6622(5) 0.054(3) Uani 1 1 d .
C73 C 0.5058(3) 0.0011(4) 0.7074(4) 0.047(2) Uani 1 1 d .
C74 C 0.5134(3) 0.0398(5) 0.7553(5) 0.060(3) Uani 1 1 d .
H74 H 0.4952 0.0433 0.7839 0.072 Uiso 1 1 calc R
C75 C 0.5477(3) 0.0715(5) 0.7581(5) 0.065(3) Uani 1 1 d .
H75 H 0.5528 0.0976 0.7890 0.078 Uiso 1 1 calc R
C76 C 0.5772(3) 0.0657(6) 0.7137(6) 0.076(3) Uani 1 1 d .
H76 H 0.5999 0.0901 0.7157 0.091 Uiso 1 1 calc R
C77 C 0.5716(3) 0.0264(5) 0.6713(5) 0.061(3) Uani 1 1 d .
H77 H 0.5913 0.0176 0.6459 0.073 Uiso 1 1 calc R
C78 C 0.5343(2) -0.0024(4) 0.6656(4) 0.043(2) Uani 1 1 d .
C79 C 0.5938(2) -0.1888(4) 0.4872(4) 0.046(2) Uani 1 1 d .
C80 C 0.6241(3) -0.1583(5) 0.4592(5) 0.058(3) Uani 1 1 d .
H80 H 0.6261 -0.1133 0.4594 0.069 Uiso 1 1 calc R
C81 C 0.6504(3) -0.1945(5) 0.4321(5) 0.061(3) Uani 1 1 d .
H81 H 0.6710 -0.1738 0.4145 0.073 Uiso 1 1 calc R
C82 C 0.6481(3) -0.2627(6) 0.4291(6) 0.081(4) Uani 1 1 d .
H82 H 0.6666 -0.2860 0.4093 0.097 Uiso 1 1 calc R
C83 C 0.6178(2) -0.2950(5) 0.4561(5) 0.057(3) Uani 1 1 d .
H83 H 0.6159 -0.3399 0.4540 0.068 Uiso 1 1 calc R
C84 C 0.5905(2) -0.2594(4) 0.4861(4) 0.043(2) Uani 1 1 d .
C85 C 0.5431(3) -0.2197(5) 0.5341(5) 0.053(2) Uani 1 1 d .
C86 C 0.5060(2) -0.2154(5) 0.5621(4) 0.044(2) Uani 1 1 d .
C87 C 0.4208(3) -0.2148(5) 0.8496(4) 0.052(2) Uani 1 1 d .
C88 C 0.4154(4) -0.2438(6) 0.9039(5) 0.078(4) Uani 1 1 d .
H88 H 0.4194 -0.2878 0.9101 0.094 Uiso 1 1 calc R
C89 C 0.4044(3) -0.2039(5) 0.9445(5) 0.060(3) Uani 1 1 d .
H89 H 0.4023 -0.2204 0.9805 0.072 Uiso 1 1 calc R
C90 C 0.3957(4) -0.1361(5) 0.9354(6) 0.076(3) Uani 1 1 d .
H90 H 0.3860 -0.1113 0.9647 0.091 Uiso 1 1 calc R
C91 C 0.4016(3) -0.1078(5) 0.8835(5) 0.058(3) Uani 1 1 d .
H91 H 0.3975 -0.0637 0.8779 0.070 Uiso 1 1 calc R
C92 C 0.4139(3) -0.1485(4) 0.8395(5) 0.053(2) Uani 1 1 d .
C93 C 0.4315(3) -0.1938(4) 0.7645(4) 0.047(2) Uani 1 1 d .
C94 C 0.4410(2) -0.2011(4) 0.7038(5) 0.048(2) Uani 1 1 d .
C95 C 0.3123(2) -0.2040(4) 0.4524(4) 0.042(2) Uani 1 1 d .
C96 C 0.2861(3) -0.1727(5) 0.4163(4) 0.049(2) Uani 1 1 d .
H96 H 0.2872 -0.1283 0.4095 0.059 Uiso 1 1 calc R
C97 C 0.2573(2) -0.2141(4) 0.3903(4) 0.048(2) Uani 1 1 d .
H97 H 0.2389 -0.1966 0.3662 0.058 Uiso 1 1 calc R
C98 C 0.2574(3) -0.2796(4) 0.4016(5) 0.054(2) Uani 1 1 d .
H98 H 0.2392 -0.3053 0.3833 0.064 Uiso 1 1 calc R
C99 C 0.2826(3) -0.3097(4) 0.4381(5) 0.051(2) Uani 1 1 d .
H99 H 0.2809 -0.3538 0.4458 0.061 Uiso 1 1 calc R
C100 C 0.3108(2) -0.2705(4) 0.4628(4) 0.045(2) Uani 1 1 d .
C101 C 0.3570(3) -0.2304(4) 0.5103(4) 0.051(2) Uani 1 1 d .
C102 C 0.3883(2) -0.2219(5) 0.5509(4) 0.049(2) Uani 1 1 d .
C103 C 0.3761(2) -0.3865(4) 0.7434(4) 0.048(2) Uani 1 1 d .
C104 C 0.3632(3) -0.3935(5) 0.7979(5) 0.057(3) Uani 1 1 d .
H104 H 0.3802 -0.3888 0.8278 0.068 Uiso 1 1 calc R
C105 C 0.3243(3) -0.4080(5) 0.8070(6) 0.073(3) Uani 1 1 d .
H105 H 0.3143 -0.4105 0.8430 0.088 Uiso 1 1 calc R
C106 C 0.3005(3) -0.4187(5) 0.7593(5) 0.055(3) Uani 1 1 d .
H106 H 0.2748 -0.4296 0.7660 0.066 Uiso 1 1 calc R
C107 C 0.3117(3) -0.4145(5) 0.7054(5) 0.058(3) Uani 1 1 d .
H107 H 0.2950 -0.4220 0.6757 0.069 Uiso 1 1 calc R
C108 C 0.3518(3) -0.3975(4) 0.6977(5) 0.053(3) Uani 1 1 d .
C109 C 0.4142(3) -0.4101(5) 0.4687(5) 0.054(2) Uani 1 1 d .
C110 C 0.3901(3) -0.4290(5) 0.4268(4) 0.054(2) Uani 1 1 d .
H110 H 0.3634 -0.4240 0.4302 0.065 Uiso 1 1 calc R
C111 C 0.4053(3) -0.4544(6) 0.3814(6) 0.070(3) Uani 1 1 d .
H111 H 0.3890 -0.4687 0.3529 0.084 Uiso 1 1 calc R
C112 C 0.4477(3) -0.4608(6) 0.3748(5) 0.066(3) Uani 1 1 d .
H112 H 0.4578 -0.4797 0.3426 0.079 Uiso 1 1 calc R
C113 C 0.4718(3) -0.4396(5) 0.4145(5) 0.062(3) Uani 1 1 d .
H113 H 0.4985 -0.4430 0.4102 0.075 Uiso 1 1 calc R
C114 C 0.4553(3) -0.4115(4) 0.4637(4) 0.048(2) Uani 1 1 d .
C115 C 0.5529(3) -0.4026(5) 0.6554(5) 0.061(3) Uani 1 1 d .
C116 C 0.5913(3) -0.4262(5) 0.6455(6) 0.066(3) Uani 1 1 d .
H116 H 0.6015 -0.4287 0.6097 0.079 Uiso 1 1 calc R
C117 C 0.6123(4) -0.4451(6) 0.6919(5) 0.081(4) Uani 1 1 d .
H117 H 0.6369 -0.4628 0.6873 0.097 Uiso 1 1 calc R
C118 C 0.5966(3) -0.4376(6) 0.7472(6) 0.078(4) Uani 1 1 d .
H118 H 0.6122 -0.4483 0.7776 0.094 Uiso 1 1 calc R
C119 C 0.5587(3) -0.4147(5) 0.7579(5) 0.065(3) Uani 1 1 d .
H119 H 0.5489 -0.4118 0.7940 0.078 Uiso 1 1 calc R
C120 C 0.5363(3) -0.3965(5) 0.7105(5) 0.053(2) Uani 1 1 d .
C121 C 0.2681(3) -0.3028(5) 0.5917(5) 0.062(3) Uani 1 1 d .
H12A H 0.2506 -0.3236 0.6180 0.075 Uiso 1 1 calc R
H12B H 0.2655 -0.3248 0.5561 0.075 Uiso 1 1 calc R
C122 C 0.2561(3) -0.2339(5) 0.5847(5) 0.064(3) Uani 1 1 d .
H12C H 0.2752 -0.2114 0.5622 0.077 Uiso 1 1 calc R
H12D H 0.2553 -0.2131 0.6211 0.077 Uiso 1 1 calc R
C123 C 0.2162(3) -0.2275(6) 0.5569(6) 0.083(4) Uani 1 1 d .
H12E H 0.1979 -0.2556 0.5758 0.099 Uiso 1 1 calc R
H12F H 0.2180 -0.2413 0.5183 0.099 Uiso 1 1 calc R
C124 C 0.2011(4) -0.1560(7) 0.5591(11) 0.158(11) Uani 1 1 d .
H12G H 0.2115 -0.1347 0.5914 0.237 Uiso 1 1 calc R
H12H H 0.1733 -0.1561 0.5611 0.237 Uiso 1 1 calc R
H12I H 0.2092 -0.1334 0.5260 0.237 Uiso 1 1 calc R

loop_
_atom_site_aniso_label
_atom_site_aniso_U_11
_atom_site_aniso_U_22
_atom_site_aniso_U_33
_atom_site_aniso_U_23
_atom_site_aniso_U_13
_atom_site_aniso_U_12
Co13 0.0340(6) 0.0333(6) 0.0807(9) 0.0065(6) -0.0045(6) -0.0012(5)
N40 0.035(4) 0.033(4) 0.057(5) 0.006(3) -0.002(3) -0.008(3)
N42 0.056(5) 0.026(4) 0.081(6) 0.004(4) 0.005(4) 0.008(3)
N41 0.032(4) 0.022(3) 0.096(7) 0.002(3) 0.005(4) 0.000(3)
Co1 0.0317(6) 0.0369(6) 0.0701(8) 0.0043(6) -0.0003(6) -0.0005(5)
Co2 0.0283(6) 0.0386(6) 0.0711(8) -0.0014(6) 0.0017(6) -0.0002(5)
Co3 0.0281(5) 0.0350(6) 0.0750(9) -0.0018(6) -0.0056(6) 0.0006(5)
Co4 0.0257(5) 0.0314(6) 0.0699(8) 0.0025(5) -0.0022(5) 0.0011(4)
Co5 0.0587(8) 0.0383(7) 0.0710(9) -0.0019(6) -0.0061(7) 0.0060(6)
Co6 0.0317(6) 0.0336(6) 0.0673(8) 0.0016(5) 0.0002(6) 0.0015(5)
Co7 0.0312(6) 0.0388(7) 0.0977(11) -0.0068(6) 0.0055(7) -0.0070(5)
Co8 0.0311(6) 0.0312(6) 0.0659(8) 0.0004(5) -0.0010(5) -0.0002(5)
Co9 0.0305(6) 0.0332(6) 0.0765(9) 0.0068(6) -0.0029(6) -0.0018(5)
Co10 0.0274(6) 0.0372(7) 0.0841(10) 0.0030(6) 0.0043(6) -0.0003(5)
Co11 0.0329(6) 0.0343(6) 0.0761(9) 0.0013(6) 0.0023(6) -0.0001(5)
Co12 0.0281(5) 0.0315(6) 0.0755(9) 0.0025(5) 0.0004(6) 0.0016(5)
Co14 0.0337(6) 0.0377(6) 0.0674(8) -0.0003(5) 0.0041(6) 0.0035(5)
Co15 0.0402(6) 0.0352(6) 0.0675(8) 0.0022(5) -0.0015(6) 0.0037(5)
Co16 0.0332(6) 0.0315(6) 0.0683(8) 0.0012(5) 0.0010(6) 0.0011(5)
Cl1 0.0437(12) 0.0354(11) 0.0724(15) 0.0075(10) -0.0018(11) -0.0048(9)
Cl2 0.0478(14) 0.0536(15) 0.095(2) -0.0133(13) 0.0032(13) 0.0068(11)
Cl3 0.0448(13) 0.0389(12) 0.0924(19) 0.0032(11) -0.0206(12) -0.0097(10)
Cl4 0.0478(14) 0.0535(15) 0.129(3) -0.0107(15) 0.0160(16) -0.0197(12)
Cl5 0.100(3) 0.0607(18) 0.097(2) -0.0025(16) -0.0201(19) 0.0155(17)
Cl6 0.0424(11) 0.0339(11) 0.0715(15) 0.0023(10) -0.0021(11) 0.0061(9)
Cl7 0.0363(11) 0.0493(14) 0.100(2) 0.0053(13) 0.0056(12) -0.0051(10)
Cl8 0.0459(13) 0.0481(13) 0.0872(18) -0.0065(12) 0.0091(13) 0.0100(11)
O1 0.033(3) 0.045(4) 0.063(4) -0.004(3) 0.005(3) 0.008(3)
O1W 0.059(4) 0.044(4) 0.064(4) 0.007(3) -0.014(3) -0.001(3)
O2 0.034(3) 0.031(3) 0.079(5) 0.008(3) -0.008(3) 0.002(2)
O2W 0.046(4) 0.073(5) 0.097(6) -0.021(4) 0.008(4) 0.002(4)
O3 0.040(3) 0.033(3) 0.078(5) 0.001(3) -0.014(3) 0.001(3)
O3W 0.026(3) 0.036(3) 0.075(4) 0.016(3) -0.022(3) -0.006(2)
O4 0.029(3) 0.018(3) 0.096(5) -0.006(3) 0.002(3) -0.002(2)
O5 0.032(3) 0.036(3) 0.081(5) -0.001(3) 0.000(3) -0.005(3)
O6 0.038(3) 0.039(4) 0.098(5) -0.013(3) 0.003(3) -0.001(3)
O7 0.029(3) 0.031(3) 0.082(4) -0.012(3) 0.006(3) 0.002(2)
O8 0.044(3) 0.036(3) 0.049(3) 0.000(3) 0.010(3) 0.002(3)
O9 0.037(3) 0.037(3) 0.078(5) 0.011(3) 0.012(3) 0.011(3)
O10 0.041(3) 0.032(3) 0.069(4) 0.000(3) 0.009(3) 0.004(3)
O11 0.042(3) 0.028(3) 0.095(5) -0.001(3) -0.005(3) 0.011(3)
O12 0.030(3) 0.038(3) 0.060(4) 0.000(3) -0.005(3) 0.000(2)
O13 0.041(4) 0.063(4) 0.081(5) -0.003(4) -0.011(4) 0.013(3)
N1 0.040(4) 0.029(4) 0.070(5) -0.001(3) 0.002(4) 0.003(3)
N2 0.028(3) 0.047(4) 0.055(5) -0.002(4) 0.001(3) 0.003(3)
N3 0.036(4) 0.050(5) 0.076(6) 0.008(4) 0.003(4) 0.001(3)
N4 0.023(3) 0.022(3) 0.074(5) 0.001(3) 0.009(3) 0.000(3)
N5 0.033(4) 0.051(4) 0.053(5) -0.001(4) 0.005(3) -0.007(3)
N6 0.027(4) 0.044(4) 0.059(5) -0.002(3) 0.007(3) 0.006(3)
N7 0.034(4) 0.057(5) 0.045(4) 0.016(3) -0.005(3) 0.008(3)
N8 0.028(3) 0.028(4) 0.079(6) 0.006(3) -0.011(4) 0.004(3)
N9 0.037(4) 0.041(4) 0.074(6) 0.012(4) 0.006(4) -0.003(3)
N10 0.034(4) 0.042(4) 0.053(5) 0.003(3) 0.010(3) 0.009(3)
N11 0.054(5) 0.052(5) 0.069(6) -0.005(4) -0.006(4) -0.008(4)
N12 0.026(3) 0.027(3) 0.068(5) 0.006(3) 0.003(3) 0.001(3)
N13 0.026(3) 0.040(4) 0.060(5) 0.008(3) 0.007(3) 0.003(3)
N14 0.024(3) 0.043(4) 0.068(5) -0.002(4) 0.003(3) 0.001(3)
N15 0.030(4) 0.046(4) 0.058(5) -0.003(3) -0.004(3) -0.005(3)
N16 0.027(3) 0.032(4) 0.049(4) 0.008(3) 0.006(3) -0.001(3)
N17 0.038(4) 0.033(4) 0.063(5) 0.002(3) -0.002(4) 0.011(3)
N18 0.049(4) 0.040(4) 0.053(5) 0.004(3) 0.008(4) 0.015(3)
N19 0.024(3) 0.037(4) 0.098(7) 0.002(4) -0.007(4) 0.004(3)
N20 0.041(4) 0.048(5) 0.065(5) 0.018(4) -0.004(4) -0.008(4)
N21 0.037(4) 0.049(5) 0.078(6) 0.002(4) 0.005(4) -0.004(4)
N22 0.051(5) 0.052(5) 0.055(5) -0.006(4) -0.002(4) -0.002(4)
N23 0.046(5) 0.023(4) 0.094(7) -0.001(4) -0.003(4) 0.012(3)
N24 0.027(4) 0.035(4) 0.087(6) -0.010(4) -0.008(4) -0.018(3)
N25 0.029(4) 0.041(4) 0.068(5) 0.015(4) -0.002(3) -0.004(3)
N26 0.037(4) 0.044(4) 0.078(6) 0.011(4) -0.004(4) 0.000(4)
N27 0.028(4) 0.043(4) 0.062(5) 0.001(3) 0.001(3) 0.001(3)
N28 0.043(4) 0.046(4) 0.045(4) -0.006(3) 0.002(3) 0.016(3)
N29 0.028(4) 0.044(4) 0.083(6) 0.001(4) 0.007(4) -0.001(3)
N30 0.041(4) 0.037(4) 0.054(5) -0.004(3) 0.004(4) 0.005(3)
N31 0.035(4) 0.022(3) 0.089(6) -0.008(4) -0.002(4) -0.005(3)
N32 0.023(3) 0.035(4) 0.081(6) 0.003(4) -0.006(3) 0.004(3)
N33 0.029(4) 0.035(4) 0.099(7) -0.010(4) 0.004(4) -0.004(3)
N34 0.020(3) 0.039(4) 0.085(6) 0.006(4) 0.000(3) -0.001(3)
N35 0.033(4) 0.045(4) 0.053(4) 0.001(3) 0.009(3) 0.007(3)
N36 0.052(4) 0.040(4) 0.048(5) 0.007(3) -0.005(4) -0.001(3)
N37 0.043(4) 0.026(4) 0.085(6) 0.008(4) 0.006(4) 0.005(3)
N38 0.028(4) 0.041(4) 0.071(5) 0.002(4) 0.009(3) 0.003(3)
N39 0.035(4) 0.032(4) 0.075(5) 0.000(3) -0.005(4) 0.004(3)
N43 0.060(5) 0.038(4) 0.041(4) 0.008(3) 0.006(4) -0.006(4)
N44 0.029(4) 0.040(4) 0.083(6) 0.002(4) 0.001(4) -0.009(3)
N45 0.044(4) 0.031(4) 0.075(6) 0.007(4) -0.009(4) -0.009(3)
N46 0.036(4) 0.052(4) 0.038(4) -0.002(3) 0.003(3) 0.008(3)
N47 0.033(4) 0.042(4) 0.060(5) 0.006(3) -0.005(3) 0.008(3)
N48 0.042(4) 0.040(4) 0.083(6) 0.006(4) 0.003(4) -0.004(3)
C1 0.031(4) 0.038(5) 0.066(6) 0.000(4) -0.002(4) -0.004(4)
C2 0.047(6) 0.076(8) 0.092(9) 0.013(6) -0.026(6) -0.007(5)
C3 0.043(5) 0.064(6) 0.063(6) 0.009(5) -0.016(5) -0.002(5)
C4 0.027(5) 0.054(7) 0.151(13) -0.013(7) -0.011(6) -0.003(4)
C5 0.048(6) 0.078(7) 0.063(6) 0.010(5) -0.026(5) 0.014(5)
C6 0.031(4) 0.036(5) 0.070(6) 0.002(4) -0.013(4) -0.001(4)
C7 0.036(4) 0.039(5) 0.047(5) 0.005(4) -0.010(4) 0.003(4)
C8 0.037(5) 0.049(6) 0.077(7) 0.002(5) 0.006(5) 0.000(4)
C9 0.068(7) 0.056(6) 0.058(6) -0.013(5) 0.009(5) -0.016(5)
C10 0.065(7) 0.074(8) 0.060(7) -0.001(5) -0.028(6) -0.006(6)
C11 0.039(5) 0.035(5) 0.060(6) 0.007(4) -0.002(4) 0.002(4)
C12 0.031(5) 0.042(5) 0.091(8) 0.013(5) 0.005(5) 0.002(4)
C13 0.032(4) 0.031(4) 0.074(6) 0.012(4) 0.009(4) 0.002(4)
C14 0.025(4) 0.054(6) 0.103(9) -0.011(6) -0.018(5) 0.003(4)
C15 0.030(5) 0.064(7) 0.114(10) 0.017(7) -0.002(6) -0.003(5)
C16 0.045(5) 0.026(4) 0.102(9) 0.011(5) 0.030(6) 0.010(4)
C17 0.035(5) 0.030(5) 0.098(8) 0.009(5) 0.019(5) 0.011(4)
C18 0.043(5) 0.035(5) 0.073(7) 0.004(4) -0.005(5) -0.005(4)
C19 0.042(6) 0.046(6) 0.127(11) 0.001(6) 0.018(6) 0.011(5)
C20 0.072(8) 0.061(7) 0.097(10) 0.022(6) 0.011(7) -0.015(6)
C21 0.194(18) 0.046(7) 0.079(9) 0.022(6) 0.048(10) 0.024(9)
C22 0.146(18) 0.105(14) 0.17(2) 0.017(13) 0.024(15) 0.021(12)
C23 0.093(10) 0.084(10) 0.112(12) 0.017(8) 0.039(9) 0.040(8)
C24 0.048(6) 0.062(7) 0.082(8) -0.008(6) 0.005(5) -0.001(5)
C25 0.018(4) 0.036(5) 0.111(9) 0.007(5) -0.003(5) 0.000(3)
C26 0.028(4) 0.033(5) 0.061(6) -0.002(4) -0.018(4) 0.010(3)
C27 0.031(4) 0.036(5) 0.060(6) 0.003(4) 0.000(4) 0.003(4)
C28 0.041(5) 0.041(5) 0.042(5) 0.009(4) -0.001(4) 0.014(4)
C29 0.025(4) 0.051(6) 0.057(6) 0.021(4) 0.001(4) 0.017(4)
C30 0.041(5) 0.047(6) 0.088(8) -0.002(5) -0.009(5) 0.007(4)
C31 0.028(4) 0.058(6) 0.069(6) 0.008(5) -0.004(4) -0.001(4)
C32 0.032(4) 0.037(5) 0.073(6) 0.000(4) -0.003(4) 0.000(4)
C33 0.024(4) 0.039(5) 0.051(5) -0.005(4) 0.002(4) -0.002(3)
C34 0.033(4) 0.032(4) 0.062(6) 0.008(4) -0.003(4) 0.006(4)
C35 0.024(4) 0.051(6) 0.064(6) 0.007(4) 0.001(4) 0.004(4)
C36 0.049(6) 0.064(7) 0.069(7) 0.002(5) -0.015(5) 0.008(5)
C37 0.035(5) 0.070(7) 0.085(8) 0.006(6) 0.005(5) 0.002(5)
C38 0.023(4) 0.088(8) 0.077(7) 0.018(6) 0.023(4) -0.006(5)
C39 0.042(5) 0.049(6) 0.088(8) 0.009(5) 0.019(5) -0.004(4)
C40 0.022(4) 0.057(6) 0.085(7) 0.016(5) 0.004(4) -0.006(4)
C41 0.025(4) 0.040(5) 0.074(6) 0.006(4) -0.010(4) -0.009(4)
C42 0.034(4) 0.036(5) 0.061(6) -0.005(4) -0.006(4) -0.003(4)
C43 0.034(4) 0.051(5) 0.047(5) 0.004(4) 0.004(4) -0.009(4)
C44 0.052(6) 0.042(5) 0.090(8) 0.002(5) 0.020(6) 0.017(5)
C45 0.050(6) 0.028(5) 0.107(9) 0.000(5) 0.014(6) 0.005(4)
C46 0.061(7) 0.061(7) 0.113(11) -0.011(7) 0.037(7) 0.012(6)
C47 0.059(7) 0.041(6) 0.092(8) 0.002(5) 0.034(6) 0.007(5)
C48 0.052(6) 0.035(5) 0.075(7) 0.003(4) 0.018(5) -0.008(4)
C49 0.051(6) 0.024(4) 0.091(8) 0.003(5) 0.013(5) 0.010(4)
C50 0.054(6) 0.061(6) 0.047(6) 0.006(5) -0.002(5) -0.010(5)
C51 0.056(7) 0.057(7) 0.091(8) -0.007(6) 0.022(6) -0.012(5)
C52 0.055(7) 0.100(10) 0.084(9) -0.003(7) 0.012(6) -0.021(7)
C53 0.077(8) 0.083(8) 0.060(7) 0.006(6) 0.028(6) 0.008(7)
C54 0.041(5) 0.041(5) 0.079(7) 0.001(5) 0.006(5) -0.006(4)
C55 0.058(6) 0.042(6) 0.106(10) -0.016(5) -0.037(7) 0.008(5)
C56 0.080(9) 0.078(8) 0.090(9) -0.021(7) -0.039(7) 0.017(7)
C57 0.078(10) 0.101(11) 0.120(12) -0.040(9) -0.062(9) 0.019(8)
C58 0.064(9) 0.102(12) 0.18(2) -0.033(12) -0.023(11) 0.016(8)
C59 0.044(6) 0.101(10) 0.111(11) -0.024(8) -0.034(7) -0.009(6)
C60 0.037(5) 0.048(6) 0.093(8) -0.009(5) 0.012(5) -0.001(4)
C61 0.028(4) 0.037(5) 0.063(6) -0.006(4) 0.012(4) 0.001(4)
C62 0.041(5) 0.046(5) 0.063(6) 0.002(5) 0.015(4) 0.000(4)
C63 0.039(5) 0.044(6) 0.122(10) 0.007(6) 0.017(6) -0.012(5)
C64 0.071(8) 0.088(9) 0.063(7) 0.023(6) -0.001(6) -0.020(7)
C65 0.068(7) 0.059(7) 0.092(9) -0.005(6) -0.024(7) 0.006(6)
C66 0.043(5) 0.021(4) 0.108(9) 0.002(5) -0.010(5) -0.009(4)
C67 0.023(4) 0.027(4) 0.097(8) 0.001(4) -0.006(5) 0.001(3)
C68 0.042(5) 0.032(5) 0.126(10) -0.013(5) -0.016(6) 0.007(4)
C69 0.032(5) 0.051(6) 0.106(9) -0.016(6) -0.003(5) 0.016(4)
C70 0.033(5) 0.062(7) 0.079(7) -0.008(5) 0.003(5) 0.004(5)
C71 0.040(5) 0.067(7) 0.080(7) -0.032(6) 0.005(5) -0.006(5)
C72 0.032(5) 0.025(4) 0.105(9) -0.004(5) -0.005(5) 0.001(4)
C73 0.047(5) 0.042(5) 0.050(5) 0.011(4) 0.004(4) 0.014(4)
C74 0.046(6) 0.057(6) 0.077(7) -0.001(5) -0.011(5) 0.000(5)
C75 0.037(5) 0.067(7) 0.091(8) -0.002(6) -0.006(5) -0.018(5)
C76 0.046(6) 0.078(8) 0.103(10) -0.018(7) -0.019(6) -0.016(6)
C77 0.024(4) 0.057(6) 0.102(9) -0.005(6) 0.002(5) -0.001(4)
C78 0.036(4) 0.037(5) 0.056(5) 0.006(4) -0.013(4) -0.003(4)
C79 0.032(4) 0.045(5) 0.062(6) -0.003(4) 0.002(4) 0.004(4)
C80 0.033(5) 0.061(6) 0.080(7) -0.005(5) 0.001(5) 0.007(4)
C81 0.031(5) 0.062(7) 0.090(8) -0.012(6) 0.018(5) -0.015(5)
C82 0.051(7) 0.061(7) 0.131(12) -0.018(7) -0.009(7) -0.007(6)
C83 0.023(4) 0.058(6) 0.089(8) -0.006(5) 0.007(5) 0.007(4)
C84 0.032(4) 0.041(5) 0.056(5) 0.007(4) 0.003(4) 0.004(4)
C85 0.028(4) 0.053(6) 0.079(7) 0.006(5) -0.008(5) 0.007(4)
C86 0.032(4) 0.054(6) 0.046(5) -0.002(4) 0.003(4) 0.000(4)
C87 0.045(5) 0.046(6) 0.066(6) -0.001(4) 0.000(5) 0.016(4)
C88 0.098(10) 0.049(7) 0.088(9) -0.001(6) 0.004(7) -0.009(6)
C89 0.081(7) 0.038(5) 0.060(6) 0.000(5) 0.000(6) -0.003(5)
C90 0.076(8) 0.049(6) 0.102(10) 0.001(6) -0.002(7) -0.006(6)
C91 0.057(6) 0.033(5) 0.085(8) -0.007(5) -0.004(6) -0.004(4)
C92 0.042(5) 0.036(5) 0.082(7) -0.001(4) 0.002(5) 0.018(4)
C93 0.041(5) 0.033(5) 0.066(6) -0.016(4) 0.002(4) 0.001(4)
C94 0.024(4) 0.028(5) 0.092(7) 0.013(4) 0.003(4) -0.004(3)
C95 0.017(4) 0.032(4) 0.077(6) -0.006(4) 0.001(4) -0.003(3)
C96 0.046(5) 0.043(5) 0.059(6) 0.000(4) 0.001(5) 0.012(4)
C97 0.024(4) 0.052(6) 0.069(6) -0.016(4) -0.001(4) 0.010(4)
C98 0.033(5) 0.038(5) 0.089(7) -0.008(5) 0.003(5) -0.006(4)
C99 0.034(5) 0.036(5) 0.084(7) 0.011(4) 0.006(5) -0.006(4)
C100 0.036(4) 0.033(4) 0.068(6) 0.003(4) 0.012(4) 0.006(4)
C101 0.055(6) 0.028(5) 0.070(6) 0.013(4) 0.011(5) -0.006(4)
C102 0.027(4) 0.050(6) 0.069(6) 0.013(5) 0.008(4) -0.010(4)
C103 0.024(4) 0.043(5) 0.077(7) -0.007(4) -0.009(4) -0.002(4)
C104 0.040(5) 0.049(6) 0.081(7) 0.003(5) 0.011(5) -0.001(4)
C105 0.056(7) 0.052(6) 0.111(10) 0.019(6) 0.017(7) 0.001(5)
C106 0.039(5) 0.046(6) 0.079(8) 0.006(5) -0.001(5) -0.002(4)
C107 0.042(5) 0.037(5) 0.093(8) -0.008(5) 0.001(5) -0.006(4)
C108 0.048(5) 0.024(4) 0.086(7) 0.009(4) 0.017(5) -0.002(4)
C109 0.030(4) 0.053(6) 0.079(7) 0.007(5) 0.005(5) 0.002(4)
C110 0.051(6) 0.051(6) 0.061(6) -0.009(5) 0.009(5) -0.009(5)
C111 0.049(6) 0.067(7) 0.093(9) -0.011(6) -0.019(6) -0.001(5)
C112 0.073(7) 0.070(7) 0.054(6) -0.004(5) 0.013(6) 0.003(6)
C113 0.039(5) 0.060(7) 0.089(8) -0.008(6) 0.002(5) -0.009(5)
C114 0.047(5) 0.030(5) 0.067(6) 0.009(4) -0.002(5) -0.002(4)
C115 0.026(5) 0.050(6) 0.106(9) 0.012(5) -0.003(5) 0.015(4)
C116 0.039(5) 0.061(7) 0.099(9) 0.006(6) 0.005(6) 0.011(5)
C117 0.063(7) 0.095(9) 0.085(9) 0.028(7) 0.016(6) 0.044(7)
C118 0.050(6) 0.081(8) 0.104(10) 0.030(7) -0.006(6) 0.027(6)
C119 0.055(6) 0.071(7) 0.070(7) 0.011(6) 0.012(5) 0.018(5)
C120 0.036(5) 0.046(5) 0.079(7) 0.003(5) 0.006(5) 0.018(4)
C121 0.045(5) 0.063(7) 0.079(7) 0.008(5) -0.009(5) -0.009(5)
C122 0.058(6) 0.068(7) 0.066(7) 0.015(5) -0.015(5) 0.004(5)
C123 0.049(6) 0.076(8) 0.122(11) -0.004(7) -0.008(7) 0.002(6)
C124 0.068(9) 0.074(10) 0.33(3) 0.018(14) -0.085(14) 0.011(8)

loop_
_atom_type_symbol
_atom_type_description
_atom_type_scat_dispersion_real
_atom_type_scat_dispersion_imag
_atom_type_scat_source
C C 0.0033 0.0016 'International Tables Vol C Tables 4.2.6.8 and 6.1.1.4'
H H 0.0000 0.0000 'International Tables Vol C Tables 4.2.6.8 and 6.1.1.4'
Cl Cl 0.1484 0.1585 'International Tables Vol C Tables 4.2.6.8 and 6.1.1.4'
Co Co 0.3494 0.9721 'International Tables Vol C Tables 4.2.6.8 and 6.1.1.4'
N N 0.0061 0.0033 'International Tables Vol C Tables 4.2.6.8 and 6.1.1.4'
O O 0.0106 0.0060 'International Tables Vol C Tables 4.2.6.8 and 6.1.1.4'

loop_
_geom_angle_atom_site_label_1
_geom_angle_atom_site_label_2
_geom_angle_atom_site_label_3
_geom_angle
_geom_angle_site_symmetry_3
N43 Co13 N39 91.2(3) .
N43 Co13 O13 171.0(3) .
N39 Co13 O13 84.9(3) .
N43 Co13 N40 101.1(3) .
N39 Co13 N40 154.9(3) .
O13 Co13 N40 79.7(3) .
N43 Co13 O12 79.2(3) .
N39 Co13 O12 79.3(2) .
O13 Co13 O12 92.1(2) .
N40 Co13 O12 81.6(2) .
N43 Co13 Cl1 92.2(2) 1_545
N39 Co13 Cl1 97.3(2) 1_545
O13 Co13 Cl1 96.4(2) 1_545
N40 Co13 Cl1 103.93(19) 1_545
O12 Co13 Cl1 170.59(18) 1_545
N41 N40 C108 107.5(8) .
N41 N40 Co13 116.2(6) .
C108 N40 Co13 134.3(6) .
N41 N42 C103 104.6(8) .
N41 N42 Co15 121.2(6) .
C103 N42 Co15 133.2(7) .
N40 N41 N42 113.1(8) .
N40 N41 Co16 124.0(7) .
N42 N41 Co16 120.4(6) .
N9 Co1 N1 107.7(3) .
N9 Co1 N10 116.6(3) .
N1 Co1 N10 121.3(3) .
N9 Co1 Cl1 103.0(2) .
N1 Co1 Cl1 96.7(2) .
N10 Co1 Cl1 108.0(2) .
N9 Co1 O1 78.2(3) .
N1 Co1 O1 78.6(2) .
N10 Co1 O1 75.2(3) .
Cl1 Co1 O1 175.27(17) .
N14 Co2 N3 118.9(3) .
N14 Co2 N4 127.1(3) .
N3 Co2 N4 100.9(3) .
N14 Co2 Cl2 100.5(2) .
N3 Co2 Cl2 103.4(2) .
N4 Co2 Cl2 102.5(2) .
N14 Co2 O5 74.6(2) .
N3 Co2 O5 79.6(3) .
N4 Co2 O5 80.6(2) .
Cl2 Co2 O5 175.08(17) .
N7 Co3 N12 122.9(3) .
N7 Co3 N6 102.8(3) .
N12 Co3 N6 118.5(3) .
N7 Co3 Cl3 101.0(2) .
N12 Co3 Cl3 101.9(2) .
N6 Co3 Cl3 107.6(2) .
N7 Co3 O3 77.1(3) .
N12 Co3 O3 75.2(2) .
N6 Co3 O3 77.9(3) .
Cl3 Co3 O3 174.40(18) .
O1 Co4 O3 98.9(3) .
O1 Co4 N5 179.3(3) .
O3 Co4 N5 81.4(3) .
O1 Co4 O5 98.8(3) .
O3 Co4 O5 101.2(2) .
N5 Co4 O5 80.6(3) .
O1 Co4 N2 80.4(3) .
O3 Co4 N2 178.6(3) .
N5 Co4 N2 99.4(3) .
O5 Co4 N2 80.0(3) .
O1 Co4 N8 82.0(3) .
O3 Co4 N8 80.2(3) .
N5 Co4 N8 98.6(3) .
O5 Co4 N8 178.2(3) .
N2 Co4 N8 98.5(3) .
N22 Co5 N18 103.4(3) .
N22 Co5 N11 121.2(3) .
N18 Co5 N11 122.3(3) .
N22 Co5 Cl5 103.4(3) .
N18 Co5 Cl5 100.9(2) .
N11 Co5 Cl5 102.0(3) .
N22 Co5 O2 79.7(3) .
N18 Co5 O2 77.9(3) .
N11 Co5 O2 76.5(3) .
Cl5 Co5 O2 176.92(19) .
N13 Co6 N16 122.6(3) .
N13 Co6 N19 118.1(3) .
N16 Co6 N19 106.6(3) .
N13 Co6 O4 77.0(2) .
N16 Co6 O4 77.7(3) .
N19 Co6 O4 79.6(3) .
N13 Co6 Cl6 102.2(2) .
N16 Co6 Cl6 105.1(2) .
N19 Co6 Cl6 98.2(2) .
O4 Co6 Cl6 176.89(19) .
N15 Co7 N24 121.3(3) .
N15 Co7 N21 120.1(3) .
N24 Co7 N21 103.7(3) .
N15 Co7 Cl4 103.3(2) .
N24 Co7 Cl4 103.3(2) .
N21 Co7 Cl4 102.3(2) .
N15 Co7 O6 74.1(3) .
N24 Co7 O6 79.1(3) .
N21 Co7 O6 78.5(3) .
Cl4 Co7 O6 177.2(2) .
O6 Co8 O4 99.6(3) .
O6 Co8 O2 100.2(3) .
O4 Co8 O2 97.7(2) .
O6 Co8 N20 80.0(3) .
O4 Co8 N20 80.3(3) .
O2 Co8 N20 178.0(3) .
O6 Co8 N17 177.9(3) .
O4 Co8 N17 81.6(3) .
O2 Co8 N17 81.3(3) .
N20 Co8 N17 98.6(3) .
O6 Co8 N23 81.8(3) .
O4 Co8 N23 178.4(2) .
O2 Co8 N23 82.8(3) .
N20 Co8 N23 99.2(3) .
N17 Co8 N23 96.9(3) .
N38 Co9 N27 136.7(3) .
N38 Co9 N28 110.8(3) .
N27 Co9 N28 101.2(3) .
N38 Co9 O3W 103.4(3) .
N27 Co9 O3W 100.1(3) .
N28 Co9 O3W 98.0(3) .
N38 Co9 O11 75.3(3) .
N27 Co9 O11 82.7(3) .
N28 Co9 O11 79.9(3) .
O3W Co9 O11 176.8(2) .
N25 Co10 N34 112.6(3) .
N25 Co10 N33 97.2(3) .
N34 Co10 N33 134.6(3) .
N25 Co10 Cl7 106.5(2) .
N34 Co10 Cl7 101.7(2) .
N33 Co10 Cl7 101.4(2) .
N25 Co10 O7 82.0(2) .
N34 Co10 O7 73.4(2) .
N33 Co10 O7 78.1(3) .
Cl7 Co10 O7 171.40(18) .
N36 Co11 N30 123.3(3) .
N36 Co11 N31 119.0(3) .
N30 Co11 N31 105.9(3) .
N36 Co11 O9 77.1(3) .
N30 Co11 O9 78.0(3) .
N31 Co11 O9 80.7(2) .
N36 Co11 Cl6 102.6(2) .
N30 Co11 Cl6 102.3(2) .
N31 Co11 Cl6 99.3(2) .
O9 Co11 Cl6 179.6(2) .
O11 Co12 O9 100.1(3) .
O11 Co12 O7 100.8(2) .
O9 Co12 O7 100.1(3) .
O11 Co12 N26 80.4(3) .
O9 Co12 N26 178.1(3) .
O7 Co12 N26 81.6(3) .
O11 Co12 N32 179.0(3) .
O9 Co12 N32 80.8(3) .
O7 Co12 N32 79.5(3) .
N26 Co12 N32 98.6(3) .
O11 Co12 N29 82.3(3) .
O9 Co12 N29 81.4(3) .
O7 Co12 N29 176.2(3) .
N26 Co12 N29 96.8(3) .
N32 Co12 N29 97.4(3) .
N46 Co14 N35 110.5(3) .
N46 Co14 N45 103.3(3) .
N35 Co14 N45 127.6(3) .
N46 Co14 Cl8 103.9(2) .
N35 Co14 Cl8 107.8(2) .
N45 Co14 Cl8 101.1(2) .
O1W Co15 N42 93.9(3) .
O1W Co15 N48 99.7(3) .
N42 Co15 N48 93.6(3) .
O1W Co15 N37 102.7(3) .
N42 Co15 N37 96.1(3) .
N48 Co15 N37 154.9(3) .
O1W Co15 O2W 89.0(3) .
N42 Co15 O2W 176.8(3) .
N48 Co15 O2W 84.6(3) .
N37 Co15 O2W 84.7(3) .
O1W Co15 O10 174.7(3) .
N42 Co15 O10 81.0(3) .
N48 Co15 O10 82.1(3) .
N37 Co15 O10 76.6(3) .
O2W Co15 O10 96.1(3) .
O8 Co16 N44 81.1(3) .
O8 Co16 N47 83.7(3) .
N44 Co16 N47 98.5(3) .
O8 Co16 N41 177.2(3) .
N44 Co16 N41 98.4(3) .
N47 Co16 N41 93.8(3) .
O8 Co16 O10 95.8(2) .
N44 Co16 O10 176.8(3) .
N47 Co16 O10 81.8(3) .
N41 Co16 O10 84.8(3) .
O8 Co16 O12 99.6(2) .
N44 Co16 O12 82.2(3) .
N47 Co16 O12 176.8(3) .
N41 Co16 O12 83.0(3) .
O10 Co16 O12 97.7(2) .
Co1 Cl1 Co13 123.79(11) 1_565
Co11 Cl6 Co6 124.89(12) .
C26 O1 Co4 145.9(6) .
C26 O1 Co1 111.3(6) .
Co4 O1 Co1 102.7(3) .
C26 O2 Co8 146.0(7) .
C26 O2 Co5 110.3(6) .
Co8 O2 Co5 103.5(2) .
C34 O3 Co4 143.8(6) .
C34 O3 Co3 110.9(5) .
Co4 O3 Co3 105.1(2) .
C34 O4 Co8 144.0(5) .
C34 O4 Co6 111.7(5) .
Co8 O4 Co6 104.3(2) .
C42 O5 Co4 143.1(6) .
C42 O5 Co2 112.7(5) .
Co4 O5 Co2 104.2(2) .
C42 O6 Co8 144.8(6) .
C42 O6 Co7 111.3(6) .
Co8 O6 Co7 103.8(3) .
C86 O7 Co12 134.1(6) .
C86 O7 Co10 115.2(5) .
Co12 O7 Co10 105.1(2) .
C86 O8 Co16 143.8(6) .
C94 O9 Co12 141.6(6) .
C94 O9 Co11 110.2(6) .
Co12 O9 Co11 104.0(2) .
C94 O10 Co16 134.2(7) .
C94 O10 Co15 111.9(6) .
Co16 O10 Co15 104.4(2) .
C102 O11 Co12 139.2(7) .
C102 O11 Co9 110.0(6) .
Co12 O11 Co9 104.1(3) .
C102 O12 Co16 134.7(5) .
C102 O12 Co13 109.3(5) .
Co16 O12 Co13 103.4(2) .
C121 O13 Co13 126.0(7) .
N2 N1 C1 106.4(7) .
N2 N1 Co1 119.3(5) .
C1 N1 Co1 134.3(7) .
N1 N2 N3 114.9(7) .
N1 N2 Co4 122.3(5) .
N3 N2 Co4 122.6(6) .
N2 N3 C6 105.7(8) .
N2 N3 Co2 119.3(6) .
C6 N3 Co2 134.3(6) .
C7 N4 N5 108.2(7) .
C7 N4 Co2 136.0(6) .
N5 N4 Co2 115.2(6) .
N6 N5 N4 110.8(7) .
N6 N5 Co4 123.0(5) .
N4 N5 Co4 126.3(6) .
N5 N6 C12 109.0(7) .
N5 N6 Co3 120.2(6) .
C12 N6 Co3 130.8(6) .
N8 N7 C13 105.8(7) .
N8 N7 Co3 120.3(6) .
C13 N7 Co3 133.3(6) .
N9 N8 N7 114.0(7) .
N9 N8 Co4 121.0(6) .
N7 N8 Co4 121.7(6) .
N8 N9 C18 105.0(8) .
N8 N9 Co1 118.7(5) .
C18 N9 Co1 136.3(7) .
C25 N10 C19 102.1(9) .
C25 N10 Co1 116.2(7) .
C19 N10 Co1 141.7(7) .
C25 N11 C24 103.6(9) .
C25 N11 Co5 112.7(7) .
C24 N11 Co5 143.6(8) .
C33 N12 C32 100.6(7) .
C33 N12 Co3 117.1(6) .
C32 N12 Co3 142.2(6) .
C33 N13 C27 102.8(7) .
C33 N13 Co6 114.2(6) .
C27 N13 Co6 143.0(6) .
C41 N14 C35 101.4(7) .
C41 N14 Co2 117.0(5) .
C35 N14 Co2 139.2(6) .
C41 N15 C40 101.5(8) .
C41 N15 Co7 118.5(6) .
C40 N15 Co7 140.0(6) .
N17 N16 C43 103.5(7) .
N17 N16 Co6 119.2(5) .
C43 N16 Co6 137.1(6) .
N18 N17 N16 114.2(7) .
N18 N17 Co8 121.8(5) .
N16 N17 Co8 120.1(6) .
N17 N18 C48 104.6(8) .
N17 N18 Co5 120.0(5) .
C48 N18 Co5 134.0(7) .
N20 N19 C49 109.3(7) .
N20 N19 Co6 117.3(6) .
C49 N19 Co6 133.3(7) .
N21 N20 N19 110.7(7) .
N21 N20 Co8 125.1(6) .
N19 N20 Co8 124.1(6) .
N20 N21 C54 109.2(8) .
N20 N21 Co7 117.5(6) .
C54 N21 Co7 132.9(6) .
N23 N22 C55 102.6(9) .
N23 N22 Co5 120.4(6) .
C55 N22 Co5 136.3(8) .
N22 N23 N24 115.4(8) .
N22 N23 Co8 120.8(6) .
N24 N23 Co8 122.3(7) .
N23 N24 C60 104.5(8) .
N23 N24 Co7 118.9(6) .
C60 N24 Co7 135.0(7) .
N26 N25 C61 107.2(7) .
N26 N25 Co10 119.2(6) .
C61 N25 Co10 133.4(5) .
N25 N26 N27 111.5(7) .
N25 N26 Co12 123.4(6) .
N27 N26 Co12 124.3(6) .
N26 N27 C66 108.3(7) .
N26 N27 Co9 115.2(5) .
C66 N27 Co9 136.2(6) .
C67 N28 N29 106.5(8) .
C67 N28 Co9 134.6(7) .
N29 N28 Co9 117.5(5) .
N30 N29 N28 111.0(7) .
N30 N29 Co12 121.9(6) .
N28 N29 Co12 122.7(6) .
N29 N30 C72 106.8(8) .
N29 N30 Co11 116.9(6) .
C72 N30 Co11 136.2(7) .
N32 N31 C73 108.5(8) .
N32 N31 Co11 116.1(5) .
C73 N31 Co11 135.3(7) .
N31 N32 N33 110.9(7) .
N31 N32 Co12 125.2(6) .
N33 N32 Co12 124.0(7) .
N32 N33 C78 106.6(8) .
N32 N33 Co10 117.1(6) .
C78 N33 Co10 136.3(6) .
C85 N34 C79 104.6(8) .
C85 N34 Co10 115.5(6) .
C79 N34 Co10 139.7(6) .
C85 N35 C84 105.0(8) .
C85 N35 Co14 116.6(6) .
C84 N35 Co14 138.3(6) .
C93 N36 C92 101.5(7) .
C93 N36 Co11 115.5(6) .
C92 N36 Co11 143.0(6) .
C93 N37 C87 101.3(7) .
C93 N37 Co15 111.3(6) .
C87 N37 Co15 144.8(6) .
C101 N38 C95 102.5(7) .
C101 N38 Co9 116.5(6) .
C95 N38 Co9 140.8(6) .
C101 N39 C100 103.2(7) .
C101 N39 Co13 108.4(6) .
C100 N39 Co13 145.0(6) .
N44 N43 C109 106.2(8) .
N44 N43 Co13 118.2(6) .
C109 N43 Co13 135.6(6) .
N43 N44 N45 110.9(8) .
N43 N44 Co16 122.5(6) .
N45 N44 Co16 125.2(6) .
C114 N45 N44 109.2(8) .
C114 N45 Co14 133.5(7) .
N44 N45 Co14 117.2(6) .
N47 N46 C115 105.3(7) .
N47 N46 Co14 122.3(5) .
C115 N46 Co14 132.4(6) .
N48 N47 N46 114.0(7) .
N48 N47 Co16 123.9(6) .
N46 N47 Co16 121.5(6) .
N47 N48 C120 107.0(8) .
N47 N48 Co15 118.1(6) .
C120 N48 Co15 133.1(8) .
N1 C1 C2 132.4(10) .
N1 C1 C6 105.9(8) .
C2 C1 C6 121.7(9) .
C3 C2 C1 116.0(12) .
C3 C2 H2 122.0 .
C1 C2 H2 122.0 .
C2 C3 C4 122.6(10) .
C2 C3 H3 118.7 .
C4 C3 H3 118.7 .
C5 C4 C3 123.5(10) .
C5 C4 H4 118.3 .
C3 C4 H4 118.3 .
C4 C5 C6 114.5(11) .
C4 C5 H5 122.7 .
C6 C5 H5 122.7 .
N3 C6 C5 131.4(10) .
N3 C6 C1 107.1(8) .
C5 C6 C1 121.5(9) .
N4 C7 C8 132.2(8) .
N4 C7 C12 107.0(8) .
C8 C7 C12 120.7(8) .
C9 C8 C7 117.0(9) .
C9 C8 H8 121.5 .
C7 C8 H8 121.5 .
C8 C9 C10 118.5(9) .
C8 C9 H9 120.8 .
C10 C9 H9 120.8 .
C11 C10 C9 124.5(9) .
C11 C10 H10 117.7 .
C9 C10 H10 117.7 .
C10 C11 C12 118.0(9) .
C10 C11 H11 121.0 .
C12 C11 H11 121.0 .
N6 C12 C11 133.8(9) .
N6 C12 C7 105.0(9) .
C11 C12 C7 121.1(9) .
N7 C13 C18 107.0(8) .
N7 C13 C14 132.4(9) .
C18 C13 C14 119.8(9) .
C15 C14 C13 117.5(10) .
C15 C14 H14 121.2 .
C13 C14 H14 121.2 .
C14 C15 C16 123.3(10) .
C14 C15 H15 118.3 .
C16 C15 H15 118.3 .
C15 C16 C17 124.1(10) .
C15 C16 H16 117.9 .
C17 C16 H16 117.9 .
C16 C17 C18 113.6(10) .
C16 C17 H17 123.2 .
C18 C17 H17 123.2 .
N9 C18 C13 108.2(9) .
N9 C18 C17 129.8(9) .
C13 C18 C17 121.5(9) .
N10 C19 C24 110.1(11) .
N10 C19 C20 131.5(11) .
C24 C19 C20 118.4(13) .
C21 C20 C19 120.3(12) .
C21 C20 H20 119.9 .
C19 C20 H20 119.9 .
C20 C21 C22 125.0(14) .
C20 C21 H21 117.5 .
C22 C21 H21 117.5 .
C23 C22 C21 111.3(18) .
C23 C22 H22 124.3 .
C21 C22 H22 124.3 .
C24 C23 C22 122.6(15) .
C24 C23 H23 118.7 .
C22 C23 H23 118.7 .
N11 C24 C23 130.6(11) .
N11 C24 C19 107.1(11) .
C23 C24 C19 122.1(13) .
N10 C25 N11 117.0(11) .
N10 C25 C26 121.8(9) .
N11 C25 C26 121.2(8) .
O2 C26 O1 125.3(9) .
O2 C26 C25 119.1(8) .
O1 C26 C25 115.5(8) .
C32 C27 N13 109.4(7) .
C32 C27 C28 118.7(8) .
N13 C27 C28 131.9(8) .
C29 C28 C27 118.6(8) .
C29 C28 H28 120.7 .
C27 C28 H28 120.7 .
C28 C29 C30 122.2(8) .
C28 C29 H29 118.9 .
C30 C29 H29 118.9 .
C31 C30 C29 120.5(10) .
C31 C30 H30 119.8 .
C29 C30 H30 119.8 .
C30 C31 C32 117.3(10) .
C30 C31 H31 121.3 .
C32 C31 H31 121.3 .
C27 C32 C31 122.4(9) .
C27 C32 N12 109.0(8) .
C31 C32 N12 128.6(8) .
N12 C33 N13 118.2(8) .
N12 C33 C34 119.7(7) .
N13 C33 C34 121.6(7) .
O3 C34 O4 128.1(8) .
O3 C34 C33 116.8(8) .
O4 C34 C33 115.0(7) .
C36 C35 C40 122.0(9) .
C36 C35 N14 130.0(9) .
C40 C35 N14 108.0(7) .
C35 C36 C37 115.7(10) .
C35 C36 H36 122.1 .
C37 C36 H36 122.1 .
C36 C37 C38 123.9(10) .
C36 C37 H37 118.0 .
C38 C37 H37 118.0 .
C39 C38 C37 121.1(9) .
C39 C38 H38 119.4 .
C37 C38 H38 119.4 .
C38 C39 C40 114.5(9) .
C38 C39 H39 122.7 .
C40 C39 H39 122.7 .
N15 C40 C35 108.3(7) .
N15 C40 C39 128.9(9) .
C35 C40 C39 122.5(9) .
N15 C41 N14 120.5(8) .
N15 C41 C42 120.1(8) .
N14 C41 C42 119.3(7) .
O5 C42 O6 128.2(8) .
O5 C42 C41 116.0(8) .
O6 C42 C41 115.7(8) .
C48 C43 C44 127.8(9) .
C48 C43 N16 106.2(8) .
C44 C43 N16 125.6(9) .
C43 C44 C45 111.3(10) .
C43 C44 H44 124.4 .
C45 C44 H44 124.4 .
C44 C45 C46 122.2(10) .
C44 C45 H45 118.9 .
C46 C45 H45 118.9 .
C47 C46 C45 120.8(12) .
C47 C46 H46 119.6 .
C45 C46 H46 119.6 .
C46 C47 C48 117.5(13) .
C46 C47 H47 121.2 .
C48 C47 H47 121.2 .
C43 C48 N18 111.4(9) .
C43 C48 C47 120.3(10) .
N18 C48 C47 128.2(10) .
C50 C49 N19 133.9(9) .
C50 C49 C54 120.5(10) .
N19 C49 C54 105.6(9) .
C49 C50 C51 119.9(11) .
C49 C50 H50 120.1 .
C51 C50 H50 120.1 .
C50 C51 C52 118.4(12) .
C50 C51 H51 120.8 .
C52 C51 H51 120.8 .
C53 C52 C51 123.5(13) .
C53 C52 H52 118.2 .
C51 C52 H52 118.2 .
C52 C53 C54 116.9(12) .
C52 C53 H53 121.6 .
C54 C53 H53 121.6 .
N21 C54 C53 134.4(10) .
N21 C54 C49 105.2(8) .
C53 C54 C49 120.3(11) .
C60 C55 C56 127.3(11) .
C60 C55 N22 107.5(10) .
C56 C55 N22 125.0(13) .
C55 C56 C57 113.4(15) .
C55 C56 H56 123.3 .
C57 C56 H56 123.3 .
C56 C57 C58 118.0(14) .
C56 C57 H57 121.0 .
C58 C57 H57 121.0 .
C59 C58 C57 127.1(15) .
C59 C58 H58 116.4 .
C57 C58 H58 116.4 .
C58 C59 C60 115.8(15) .
C58 C59 H59 122.1 .
C60 C59 H59 122.1 .
N24 C60 C55 109.9(9) .
N24 C60 C59 132.5(12) .
C55 C60 C59 117.4(12) .
N25 C61 C62 132.7(8) .
N25 C61 C66 109.3(8) .
C62 C61 C66 118.0(9) .
C63 C62 C61 119.0(9) .
C63 C62 H62 120.5 .
C61 C62 H62 120.5 .
C62 C63 C64 121.0(10) .
C62 C63 H63 119.5 .
C64 C63 H63 119.5 .
C65 C64 C63 121.8(11) .
C65 C64 H64 119.1 .
C63 C64 H64 119.1 .
C64 C65 C66 116.8(11) .
C64 C65 H65 121.6 .
C66 C65 H65 121.6 .
C65 C66 N27 132.6(10) .
C65 C66 C61 123.1(10) .
N27 C66 C61 103.8(9) .
N28 C67 C72 108.9(8) .
N28 C67 C68 128.9(11) .
C72 C67 C68 122.1(10) .
C69 C68 C67 114.0(11) .
C69 C68 H68 123.0 .
C67 C68 H68 123.0 .
C70 C69 C68 123.3(9) .
C70 C69 H69 118.3 .
C68 C69 H69 118.3 .
C69 C70 C71 122.5(10) .
C69 C70 H70 118.7 .
C71 C70 H70 118.7 .
C70 C71 C72 117.4(11) .
C70 C71 H71 121.3 .
C72 C71 H71 121.3 .
N30 C72 C67 106.7(9) .
N30 C72 C71 132.6(11) .
C67 C72 C71 120.7(9) .
N31 C73 C78 108.3(8) .
N31 C73 C74 133.3(9) .
C78 C73 C74 118.4(9) .
C75 C74 C73 118.2(11) .
C75 C74 H74 120.9 .
C73 C74 H74 120.9 .
C74 C75 C76 121.9(11) .
C74 C75 H75 119.1 .
C76 C75 H75 119.1 .
C77 C76 C75 120.2(10) .
C77 C76 H76 119.9 .
C75 C76 H76 119.9 .
C76 C77 C78 117.8(10) .
C76 C77 H77 121.1 .
C78 C77 H77 121.1 .
N33 C78 C73 105.8(8) .
N33 C78 C77 131.2(9) .
C73 C78 C77 122.8(9) .
C80 C79 N34 133.5(9) .
C80 C79 C84 120.0(8) .
N34 C79 C84 106.5(7) .
C81 C80 C79 119.2(10) .
C81 C80 H80 120.4 .
C79 C80 H80 120.4 .
C80 C81 C82 122.8(10) .
C80 C81 H81 118.6 .
C82 C81 H81 118.6 .
C83 C82 C81 119.7(11) .
C83 C82 H82 120.2 .
C81 C82 H82 120.2 .
C84 C83 C82 119.4(10) .
C84 C83 H83 120.3 .
C82 C83 H83 120.3 .
N35 C84 C83 133.1(9) .
N35 C84 C79 108.0(7) .
C83 C84 C79 118.9(8) .
N34 C85 N35 115.8(9) .
N34 C85 C86 120.9(9) .
N35 C85 C86 122.8(9) .
O7 C86 O8 128.6(8) .
O7 C86 C85 114.4(8) .
O8 C86 C85 117.0(8) .
C92 C87 N37 107.9(9) .
C92 C87 C88 122.4(10) .
N37 C87 C88 129.7(9) .
C89 C88 C87 115.9(11) .
C89 C88 H88 122.0 .
C87 C88 H88 122.0 .
C88 C89 C90 123.3(11) .
C88 C89 H89 118.4 .
C90 C89 H89 118.4 .
C91 C90 C89 120.7(11) .
C91 C90 H90 119.7 .
C89 C90 H90 119.7 .
C90 C91 C92 117.5(10) .
C90 C91 H91 121.2 .
C92 C91 H91 121.2 .
N36 C92 C87 109.5(8) .
N36 C92 C91 130.5(9) .
C87 C92 C91 120.0(10) .
N37 C93 N36 119.7(9) .
N37 C93 C94 121.0(8) .
N36 C93 C94 119.3(8) .
O10 C94 O9 126.3(10) .
O10 C94 C93 117.6(8) .
O9 C94 C93 116.1(8) .
C100 C95 N38 108.4(8) .
C100 C95 C96 122.5(8) .
N38 C95 C96 129.2(8) .
C95 C96 C97 115.6(8) .
C95 C96 H96 122.2 .
C97 C96 H96 122.2 .
C98 C97 C96 119.5(9) .
C98 C97 H97 120.2 .
C96 C97 H97 120.2 .
C99 C98 C97 124.5(9) .
C99 C98 H98 117.8 .
C97 C98 H98 117.8 .
C98 C99 C100 116.5(8) .
C98 C99 H99 121.8 .
C100 C99 H99 121.8 .
N39 C100 C95 108.9(8) .
N39 C100 C99 129.7(8) .
C95 C100 C99 121.4(9) .
N39 C101 N38 117.0(9) .
N39 C101 C102 123.6(8) .
N38 C101 C102 119.1(8) .
O11 C102 O12 125.6(9) .
O11 C102 C101 116.0(8) .
O12 C102 C101 118.4(8) .
C104 C103 C108 121.8(8) .
C104 C103 N42 130.4(9) .
C108 C103 N42 107.7(9) .
C103 C104 C105 118.7(11) .
C103 C104 H104 120.7 .
C105 C104 H104 120.7 .
C104 C105 C106 117.6(12) .
C104 C105 H105 121.2 .
C106 C105 H105 121.2 .
C107 C106 C105 126.2(10) .
C107 C106 H106 116.9 .
C105 C106 H106 116.9 .
C106 C107 C108 114.4(10) .
C106 C107 H107 122.8 .
C108 C107 H107 122.8 .
N40 C108 C103 106.9(8) .
N40 C108 C107 131.3(10) .
C103 C108 C107 121.2(10) .
C110 C109 C114 122.8(10) .
C110 C109 N43 131.1(9) .
C114 C109 N43 105.8(9) .
C111 C110 C109 118.7(10) .
C111 C110 H110 120.6 .
C109 C110 H110 120.6 .
C110 C111 C112 121.1(11) .
C110 C111 H111 119.4 .
C112 C111 H111 119.4 .
C113 C112 C111 120.7(10) .
C113 C112 H112 119.6 .
C111 C112 H112 119.6 .
C112 C113 C114 118.2(10) .
C112 C113 H113 120.9 .
C114 C113 H113 120.9 .
N45 C114 C109 107.7(9) .
N45 C114 C113 134.1(9) .
C109 C114 C113 118.2(10) .
N46 C115 C116 130.4(11) .
N46 C115 C120 106.1(7) .
C116 C115 C120 123.3(10) .
C117 C116 C115 116.8(12) .
C117 C116 H116 121.6 .
C115 C116 H116 121.6 .
C116 C117 C118 120.7(10) .
C116 C117 H117 119.7 .
C118 C117 H117 119.7 .
C119 C118 C117 123.3(11) .
C119 C118 H118 118.3 .
C117 C118 H118 118.3 .
C118 C119 C120 116.6(11) .
C118 C119 H119 121.7 .
C120 C119 H119 121.7 .
N48 C120 C119 133.3(10) .
N48 C120 C115 107.3(9) .
C119 C120 C115 119.3(8) .
O13 C121 C122 113.8(8) .
O13 C121 H12A 108.8 .
C122 C121 H12A 108.8 .
O13 C121 H12B 108.8 .
C122 C121 H12B 108.8 .
H12A C121 H12B 107.7 .
C121 C122 C123 112.4(10) .
C121 C122 H12C 109.1 .
C123 C122 H12C 109.1 .
C121 C122 H12D 109.1 .
C123 C122 H12D 109.1 .
H12C C122 H12D 107.9 .
C122 C123 C124 111.5(11) .
C122 C123 H12E 109.3 .
C124 C123 H12E 109.3 .
C122 C123 H12F 109.3 .
C124 C123 H12F 109.3 .
H12E C123 H12F 108.0 .
C123 C124 H12G 109.5 .
C123 C124 H12H 109.5 .
H12G C124 H12H 109.5 .
C123 C124 H12I 109.5 .
H12G C124 H12I 109.5 .
H12H C124 H12I 109.5 .

loop_
_geom_bond_atom_site_label_1
_geom_bond_atom_site_label_2
_geom_bond_distance
_geom_bond_site_symmetry_2
Co13 N43 2.114(8) .
Co13 N39 2.142(8) .
Co13 O13 2.154(7) .
Co13 N40 2.177(7) .
Co13 O12 2.259(6) .
Co13 Cl1 2.489(3) 1_545
N40 N41 1.324(10) .
N40 C108 1.378(12) .
N42 N41 1.348(12) .
N42 C103 1.412(12) .
N42 Co15 2.100(9) .
N41 Co16 2.082(8) .
Co1 N9 2.033(8) .
Co1 N1 2.058(8) .
Co1 N10 2.060(8) .
Co1 Cl1 2.346(3) .
Co1 O1 2.352(6) .
Co2 N14 2.049(7) .
Co2 N3 2.081(9) .
Co2 N4 2.124(7) .
Co2 Cl2 2.305(3) .
Co2 O5 2.328(6) .
Co3 N7 2.055(7) .
Co3 N12 2.057(7) .
Co3 N6 2.086(7) .
Co3 Cl3 2.293(3) .
Co3 O3 2.356(6) .
Co4 O1 2.057(7) .
Co4 O3 2.057(6) .
Co4 N5 2.063(8) .
Co4 O5 2.086(6) .
Co4 N2 2.123(7) .
Co4 N8 2.128(7) .
Co5 N22 2.049(8) .
Co5 N18 2.082(8) .
Co5 N11 2.090(9) .
Co5 Cl5 2.291(4) .
Co5 O2 2.338(7) .
Co6 N13 2.041(8) .
Co6 N16 2.049(7) .
Co6 N19 2.070(8) .
Co6 O4 2.296(6) .
Co6 Cl6 2.382(2) .
Co7 N15 2.047(8) .
Co7 N24 2.073(9) .
Co7 N21 2.094(8) .
Co7 Cl4 2.291(3) .
Co7 O6 2.375(6) .
Co8 O6 2.053(6) .
Co8 O4 2.070(6) .
Co8 O2 2.092(7) .
Co8 N20 2.092(8) .
Co8 N17 2.111(7) .
Co8 N23 2.116(8) .
Co9 N38 2.049(7) .
Co9 N27 2.069(7) .
Co9 N28 2.072(7) .
Co9 O3W 2.155(5) .
Co9 O11 2.359(6) .
Co10 N25 2.078(7) .
Co10 N34 2.089(8) .
Co10 N33 2.144(9) .
Co10 Cl7 2.279(3) .
Co10 O7 2.326(6) .
Co11 N36 2.054(7) .
Co11 N30 2.070(8) .
Co11 N31 2.113(8) .
Co11 O9 2.322(7) .
Co11 Cl6 2.353(3) .
Co12 O11 2.053(7) .
Co12 O9 2.057(7) .
Co12 O7 2.082(6) .
Co12 N26 2.086(9) .
Co12 N32 2.100(8) .
Co12 N29 2.145(7) .
Co14 N46 2.038(7) .
Co14 N35 2.087(8) .
Co14 N45 2.095(8) .
Co14 Cl8 2.285(3) .
Co15 O1W 2.080(7) .
Co15 N48 2.113(9) .
Co15 N37 2.152(8) .
Co15 O2W 2.190(8) .
Co15 O10 2.284(7) .
Co16 O8 2.034(6) .
Co16 N44 2.064(9) .
Co16 N47 2.078(7) .
Co16 O10 2.136(7) .
Co16 O12 2.145(6) .
Cl1 Co13 2.489(3) 1_565
O1 C26 1.294(10) .
O2 C26 1.234(10) .
O3 C34 1.275(10) .
O4 C34 1.277(10) .
O5 C42 1.254(10) .
O6 C42 1.286(10) .
O7 C86 1.226(10) .
O8 C86 1.277(10) .
O9 C94 1.292(11) .
O10 C94 1.239(11) .
O11 C102 1.270(11) .
O12 C102 1.283(11) .
O13 C121 1.490(11) .
N1 N2 1.306(11) .
N1 C1 1.397(11) .
N2 N3 1.322(10) .
N3 C6 1.388(12) .
N4 C7 1.341(11) .
N4 N5 1.347(10) .
N5 N6 1.336(10) .
N6 C12 1.358(13) .
N7 N8 1.343(10) .
N7 C13 1.376(11) .
N8 N9 1.340(12) .
N9 C18 1.379(12) .
N10 C25 1.336(12) .
N10 C19 1.381(16) .
N11 C25 1.361(14) .
N11 C24 1.375(15) .
N12 C33 1.335(11) .
N12 C32 1.448(11) .
N13 C33 1.336(11) .
N13 C27 1.395(11) .
N14 C41 1.341(12) .
N14 C35 1.429(11) .
N15 C41 1.328(11) .
N15 C40 1.429(12) .
N16 N17 1.361(10) .
N16 C43 1.438(11) .
N17 N18 1.317(10) .
N18 C48 1.376(12) .
N19 N20 1.327(11) .
N19 C49 1.385(13) .
N20 N21 1.318(11) .
N21 C54 1.398(13) .
N22 N23 1.351(12) .
N22 C55 1.429(13) .
N23 N24 1.355(11) .
N24 C60 1.356(14) .
N25 N26 1.314(10) .
N25 C61 1.392(12) .
N26 N27 1.392(11) .
N27 C66 1.398(13) .
N28 C67 1.343(12) .
N28 N29 1.354(11) .
N29 N30 1.336(11) .
N30 C72 1.376(11) .
N31 N32 1.310(11) .
N31 C73 1.320(12) .
N32 N33 1.348(10) .
N33 C78 1.367(12) .
N34 C85 1.342(12) .
N34 C79 1.404(11) .
N35 C85 1.353(12) .
N35 C84 1.369(11) .
N36 C93 1.356(11) .
N36 C92 1.370(13) .
N37 C93 1.309(12) .
N37 C87 1.421(13) .
N38 C101 1.354(12) .
N38 C95 1.395(11) .
N39 C101 1.323(11) .
N39 C100 1.388(12) .
N43 N44 1.336(11) .
N43 C109 1.428(13) .
N44 N45 1.357(11) .
N45 C114 1.330(13) .
N46 N47 1.341(10) .
N46 C115 1.408(12) .
N47 N48 1.331(11) .
N48 C120 1.364(11) .
C1 C2 1.422(15) .
C1 C6 1.424(14) .
C2 C3 1.345(15) .
C2 H2 0.9300 .
C3 C4 1.412(17) .
C3 H3 0.9300 .
C4 C5 1.393(17) .
C4 H4 0.9300 .
C5 C6 1.409(13) .
C5 H5 0.9300 .
C7 C8 1.425(13) .
C7 C12 1.463(12) .
C8 C9 1.389(14) .
C8 H8 0.9300 .
C9 C10 1.504(16) .
C9 H9 0.9300 .
C10 C11 1.301(15) .
C10 H10 0.9300 .
C11 C12 1.385(14) .
C11 H11 0.9300 .
C13 C18 1.416(14) .
C13 C14 1.444(12) .
C14 C15 1.340(16) .
C14 H14 0.9300 .
C15 C16 1.350(16) .
C15 H15 0.9300 .
C16 C17 1.425(13) .
C16 H16 0.9300 .
C17 C18 1.440(14) .
C17 H17 0.9300 .
C19 C24 1.420(15) .
C19 C20 1.435(17) .
C20 C21 1.360(19) .
C20 H20 0.9300 .
C21 C22 1.50(2) .
C21 H21 0.9300 .
C22 C23 1.50(2) .
C22 H22 0.9300 .
C23 C24 1.380(19) .
C23 H23 0.9300 .
C25 C26 1.440(15) .
C27 C32 1.358(12) .
C27 C28 1.441(12) .
C28 C29 1.309(13) .
C28 H28 0.9300 .
C29 C30 1.397(14) .
C29 H29 0.9300 .
C30 C31 1.374(13) .
C30 H30 0.9300 .
C31 C32 1.386(13) .
C31 H31 0.9300 .
C33 C34 1.466(11) .
C35 C36 1.386(14) .
C35 C40 1.427(14) .
C36 C37 1.400(15) .
C36 H36 0.9300 .
C37 C38 1.423(16) .
C37 H37 0.9300 .
C38 C39 1.417(14) .
C38 H38 0.9300 .
C39 C40 1.440(13) .
C39 H39 0.9300 .
C41 C42 1.452(12) .
C43 C48 1.343(14) .
C43 C44 1.416(13) .
C44 C45 1.437(15) .
C44 H44 0.9300 .
C45 C46 1.524(18) .
C45 H45 0.9300 .
C46 C47 1.311(16) .
C46 H46 0.9300 .
C47 C48 1.479(15) .
C47 H47 0.9300 .
C49 C50 1.337(14) .
C49 C54 1.436(13) .
C50 C51 1.376(14) .
C50 H50 0.9300 .
C51 C52 1.438(16) .
C51 H51 0.9300 .
C52 C53 1.319(17) .
C52 H52 0.9300 .
C53 C54 1.410(15) .
C53 H53 0.9300 .
C55 C60 1.393(17) .
C55 C56 1.412(17) .
C56 C57 1.420(19) .
C56 H56 0.9300 .
C57 C58 1.45(2) .
C57 H57 0.9300 .
C58 C59 1.33(2) .
C58 H58 0.9300 .
C59 C60 1.434(14) .
C59 H59 0.9300 .
C61 C62 1.438(12) .
C61 C66 1.444(12) .
C62 C63 1.316(15) .
C62 H62 0.9300 .
C63 C64 1.471(16) .
C63 H63 0.9300 .
C64 C65 1.366(16) .
C64 H64 0.9300 .
C65 C66 1.369(15) .
C65 H65 0.9300 .
C67 C72 1.384(15) .
C67 C68 1.451(13) .
C68 C69 1.436(16) .
C68 H68 0.9300 .
C69 C70 1.342(16) .
C69 H69 0.9300 .
C70 C71 1.396(14) .
C70 H70 0.9300 .
C71 C72 1.423(14) .
C71 H71 0.9300 .
C73 C78 1.402(13) .
C73 C74 1.420(14) .
C74 C75 1.353(13) .
C74 H74 0.9300 .
C75 C76 1.479(17) .
C75 H75 0.9300 .
C76 C77 1.312(16) .
C76 H76 0.9300 .
C77 C78 1.425(12) .
C77 H77 0.9300 .
C79 C80 1.393(14) .
C79 C84 1.460(13) .
C80 C81 1.342(14) .
C80 H80 0.9300 .
C81 C82 1.410(15) .
C81 H81 0.9300 .
C82 C83 1.397(16) .
C82 H82 0.9300 .
C83 C84 1.393(13) .
C83 H83 0.9300 .
C85 C86 1.444(13) .
C87 C92 1.409(13) .
C87 C88 1.442(16) .
C88 C89 1.328(16) .
C88 H88 0.9300 .
C89 C90 1.447(15) .
C89 H89 0.9300 .
C90 C91 1.386(16) .
C90 H90 0.9300 .
C91 C92 1.412(14) .
C91 H91 0.9300 .
C93 C94 1.496(14) .
C95 C100 1.394(12) .
C95 C96 1.407(13) .
C96 C97 1.451(13) .
C96 H96 0.9300 .
C97 C98 1.377(13) .
C97 H97 0.9300 .
C98 C99 1.379(14) .
C98 H98 0.9300 .
C99 C100 1.395(13) .
C99 H99 0.9300 .
C101 C102 1.461(14) .
C103 C104 1.386(14) .
C103 C108 1.397(14) .
C104 C105 1.391(14) .
C104 H104 0.9300 .
C105 C106 1.423(17) .
C105 H105 0.9300 .
C106 C107 1.351(16) .
C106 H106 0.9300 .
C107 C108 1.437(13) .
C107 H107 0.9300 .
C109 C110 1.360(14) .
C109 C114 1.422(12) .
C110 C111 1.314(15) .
C110 H110 0.9300 .
C111 C112 1.478(15) .
C111 H111 0.9300 .
C112 C113 1.334(15) .
C112 H112 0.9300 .
C113 C114 1.429(15) .
C113 H113 0.9300 .
C115 C116 1.428(13) .
C115 C120 1.443(15) .
C116 C117 1.382(17) .
C116 H116 0.9300 .
C117 C118 1.439(17) .
C117 H117 0.9300 .
C118 C119 1.415(14) .
C118 H118 0.9300 .
C119 C120 1.422(15) .
C119 H119 0.9300 .
C121 C122 1.491(14) .
C121 H12A 0.9700 .
C121 H12B 0.9700 .
C122 C123 1.532(15) .
C122 H12C 0.9700 .
C122 H12D 0.9700 .
C123 C124 1.565(19) .
C123 H12E 0.9700 .
C123 H12F 0.9700 .
C124 H12G 0.9600 .
C124 H12H 0.9600 .
C124 H12I 0.9600 .

loop_
_platon_squeeze_void_nr
_platon_squeeze_void_average_x
_platon_squeeze_void_average_y
_platon_squeeze_void_average_z
_platon_squeeze_void_volume
_platon_squeeze_void_count_electrons
1 0.824 0.027 0.103 13.8 6.2
2 0.082 0.250 0.439 2371.1 745.1
3 0.325 0.474 0.101 13.5 5.5
4 0.676 0.527 0.603 13.6 6.1
5 0.149 0.750 0.939 2371.6 767.6
6 0.175 0.974 0.601 13.4 6.1
